data_7040046
loop_
_publ_author_name
'Nagashima, Eri'
'Yoshida, Takuya'
'Matsunaga, Satoshi'
'Nomiya, Kenji'

_publ_section_title
;
 The effect of counteranions on the molecular structures of
 phosphanegold(i) cluster cations formed by polyoxometalate (POM)-mediated
 clusterization.
;
_journal_issue 34
_journal_name_full 'Dalton transactions (Cambridge, England : 2003)'
_journal_page_first 13565
_journal_page_last 13575
_journal_paper_doi 10.1039/c6dt02670b
_journal_volume 45
_journal_year 2016
_chemical_formula_moiety 'C216 H144 Au12Cl36 O6 3+, 2(P Mo12 O40 3-)'
_chemical_formula_sum 'C216 H144 Au12 Cl36 Mo24 O86 P14'
_chemical_formula_weight 10491.25
_chemical_name_common 1-PMo12
_chemical_name_systematic '[{(AuLCl)2(\m-OH)}2]3[\a-PMo12O40]2'
_space_group_IT_number 2
_symmetry_cell_setting triclinic
_symmetry_space_group_name_Hall '-P 1'
_symmetry_space_group_name_H-M 'P -1'
_atom_sites_solution_hydrogens geom
_atom_sites_solution_primary direct
_atom_sites_solution_secondary difmap
_audit_creation_method SHELXL-97
_audit_update_record
;
2016-07-18 deposited with the CCDC.
2016-07-26 downloaded from the CCDC.
;
_cell_angle_alpha 68.125(3)
_cell_angle_beta 83.712(3)
_cell_angle_gamma 82.884(3)
_cell_formula_units_Z 1
_cell_length_a 17.823(3)
_cell_length_b 22.894(4)
_cell_length_c 24.124(4)
_cell_measurement_reflns_used 5345
_cell_measurement_temperature 100(2)
_cell_measurement_theta_max 26.94
_cell_measurement_theta_min 2.35
_cell_volume 9043(3)
_computing_cell_refinement 'Bruker SMART'
_computing_data_collection 'Bruker SMART'
_computing_data_reduction 'Bruker SAINT'
_computing_molecular_graphics 'Yadokari-XG (Wakita, Nemoto et al., 2009)'
_computing_publication_material 'Yadokari-XG (Wakita, Nemoto et al., 2009)'
_computing_structure_refinement 'SHELXS-97 (Sheldrick, 1990)'
_computing_structure_solution 'SHELXS-97 (Sheldrick, 1990)'
_diffrn_ambient_temperature 100(2)
_diffrn_detector_area_resol_mean 8.366
_diffrn_measured_fraction_theta_full 0.992
_diffrn_measured_fraction_theta_max 0.992
_diffrn_measurement_device_type 'CCD area detector'
_diffrn_measurement_method 'phi and omega scans'
_diffrn_radiation_monochromator graphite
_diffrn_radiation_source 'sealed tube'
_diffrn_radiation_type MoK\a
_diffrn_radiation_wavelength 0.71073
_diffrn_reflns_av_R_equivalents 0.0945
_diffrn_reflns_av_sigmaI/netI 0.2344
_diffrn_reflns_limit_h_max 23
_diffrn_reflns_limit_h_min -23
_diffrn_reflns_limit_k_max 29
_diffrn_reflns_limit_k_min -29
_diffrn_reflns_limit_l_max 31
_diffrn_reflns_limit_l_min -28
_diffrn_reflns_number 90715
_diffrn_reflns_theta_full 27.50
_diffrn_reflns_theta_max 27.50
_diffrn_reflns_theta_min 0.91
_exptl_absorpt_coefficient_mu 6.032
_exptl_absorpt_correction_T_max 0.8398
_exptl_absorpt_correction_T_min 0.3030
_exptl_absorpt_correction_type empirical
_exptl_absorpt_process_details
;
 SADABS v.2.10 (Bruker,2003) was used for absorption correction.
 R(int) was 0.1178 before and 0.0515 after correction.
 The Ratio of minimum to maximum transmission is 0.3608.
 The \l/2 correction factor is 0.0015.
;
_exptl_crystal_colour yellow
_exptl_crystal_density_diffrn 1.926
_exptl_crystal_density_method 'not measured'
_exptl_crystal_description plate
_exptl_crystal_F_000 4906
_exptl_crystal_recrystallization_method 'Re-crystallisation from solvent: CH2Cl2/EtOH/H2O '
_exptl_crystal_size_max 0.26
_exptl_crystal_size_mid 0.09
_exptl_crystal_size_min 0.03
_refine_diff_density_max 3.409
_refine_diff_density_min -2.144
_refine_diff_density_rms 0.337
_refine_ls_extinction_method none
_refine_ls_goodness_of_fit_ref 0.991
_refine_ls_hydrogen_treatment mixed
_refine_ls_matrix_type full
_refine_ls_number_parameters 1747
_refine_ls_number_reflns 41194
_refine_ls_number_restraints 354
_refine_ls_restrained_S_all 0.990
_refine_ls_R_factor_all 0.1685
_refine_ls_R_factor_gt 0.0743
_refine_ls_shift/su_max 0.023
_refine_ls_shift/su_mean 0.001
_refine_ls_structure_factor_coef Fsqd
_refine_ls_weighting_details 'calc w=1/[\s^2^(Fo^2^)+(0.0594P)^2^+0.0000P] where P=(Fo^2^+2Fc^2^)/3'
_refine_ls_weighting_scheme calc
_refine_ls_wR_factor_gt 0.1684
_refine_ls_wR_factor_ref 0.1868
_reflns_number_gt 16355
_reflns_number_total 41194
_reflns_threshold_expression >2sigma(I)
_cod_data_source_file c6dt02670b1.cif
_cod_data_source_block ty042sp-1
_cod_depositor_comments 'Adding full bibliography for 7040046--7040049.cif.'
_cod_database_code 7040046

loop_
_symmetry_equiv_pos_as_xyz
'x, y, z'
'-x, -y, -z'

loop_
_atom_site_label
_atom_site_type_symbol
_atom_site_fract_x
_atom_site_fract_y
_atom_site_fract_z
_atom_site_U_iso_or_equiv
_atom_site_adp_type
_atom_site_occupancy
_atom_site_symmetry_multiplicity
_atom_site_calc_flag
_atom_site_refinement_flags
Au1 Au 0.51671(3) 0.53300(3) 0.06726(3) 0.03341(18) Uani 1 1 d .
Au2 Au 0.40694(3) 0.44442(3) 0.06300(3) 0.03428(18) Uani 1 1 d .
Au3 Au 1.01469(3) 0.45371(3) 0.43037(2) 0.02916(17) Uani 1 1 d .
Au4 Au 0.87929(3) 0.49340(3) 0.51504(2) 0.02727(16) Uani 1 1 d .
Au5 Au 1.03398(4) 1.05001(4) 0.90155(3) 0.0523(2) Uani 1 1 d .
Au6 Au 0.88156(4) 1.04006(4) 0.97071(3) 0.0552(2) Uani 1 1 d .
C1 C 0.6013(9) 0.5545(9) 0.1754(6) 0.040(5) Uani 1 1 d .
C2 C 0.5659(8) 0.6153(9) 0.1560(7) 0.048(6) Uani 1 1 d .
H2 H 0.5477 0.6346 0.1171 0.058 Uiso 1 1 calc R
C3 C 0.5582(8) 0.6473(8) 0.1958(7) 0.040(5) Uani 1 1 d .
H3 H 0.5370 0.6899 0.1838 0.047 Uiso 1 1 calc R
C4 C 0.5810(8) 0.6167(8) 0.2509(7) 0.032(4) Uani 1 1 d .
C5 C 0.6153(8) 0.5573(7) 0.2696(7) 0.032(4) Uani 1 1 d .
H5 H 0.6314 0.5380 0.3092 0.038 Uiso 1 1 calc R
C6 C 0.6270(8) 0.5244(8) 0.2307(7) 0.030(4) Uani 1 1 d .
H6 H 0.6518 0.4829 0.2424 0.036 Uiso 1 1 calc R
C7 C 0.7068(8) 0.5381(8) 0.0782(6) 0.030(4) Uani 1 1 d U
C8 C 0.7467(9) 0.5807(8) 0.0885(8) 0.047(5) Uani 1 1 d .
H8 H 0.7269 0.5991 0.1171 0.056 Uiso 1 1 calc R
C9 C 0.8151(10) 0.5965(11) 0.0572(8) 0.066(6) Uani 1 1 d .
H9 H 0.8419 0.6273 0.0622 0.079 Uiso 1 1 calc R
C10 C 0.8444(10) 0.5658(10) 0.0174(7) 0.047(5) Uani 1 1 d .
C11 C 0.8080(11) 0.5243(11) 0.0082(8) 0.057(6) Uani 1 1 d .
H11 H 0.8296 0.5040 -0.0185 0.068 Uiso 1 1 calc R
C12 C 0.7375(11) 0.5104(13) 0.0378(8) 0.084(8) Uani 1 1 d .
H12 H 0.7099 0.4815 0.0302 0.101 Uiso 1 1 calc R
C13 C 0.6335(10) 0.4334(10) 0.1629(7) 0.049(5) Uani 1 1 d .
C14 C 0.6992(12) 0.3945(12) 0.1630(7) 0.091(9) Uani 1 1 d .
H14 H 0.7413 0.4122 0.1371 0.109 Uiso 1 1 calc R
C15 C 0.7074(15) 0.3288(13) 0.2000(9) 0.104(12) Uani 1 1 d .
H15 H 0.7543 0.3040 0.2002 0.124 Uiso 1 1 calc R
C16 C 0.6494(17) 0.3044(11) 0.2329(9) 0.071(7) Uani 1 1 d .
C17 C 0.5781(14) 0.3389(11) 0.2340(8) 0.066(7) Uani 1 1 d .
H17 H 0.5362 0.3197 0.2593 0.079 Uiso 1 1 calc R
C18 C 0.5719(12) 0.4005(9) 0.1975(8) 0.060(6) Uani 1 1 d .
H18 H 0.5232 0.4230 0.1949 0.072 Uiso 1 1 calc R
C19 C 0.4900(9) 0.2948(8) 0.1122(7) 0.036(4) Uani 1 1 d .
C20 C 0.5562(9) 0.3259(8) 0.0927(6) 0.039(5) Uani 1 1 d .
H20 H 0.5524 0.3707 0.0758 0.047 Uiso 1 1 calc R
C21 C 0.6260(10) 0.2932(9) 0.0974(8) 0.049(5) Uani 1 1 d .
H21 H 0.6710 0.3144 0.0860 0.059 Uiso 1 1 calc R
C22 C 0.6287(9) 0.2263(9) 0.1202(8) 0.042(5) Uani 1 1 d .
C23 C 0.5646(11) 0.1948(11) 0.1360(8) 0.072(7) Uani 1 1 d .
H23 H 0.5673 0.1501 0.1479 0.086 Uiso 1 1 calc R
C24 C 0.4959(10) 0.2306(9) 0.1339(9) 0.056(6) Uani 1 1 d .
H24 H 0.4510 0.2095 0.1481 0.068 Uiso 1 1 calc R
C25 C 0.3652(9) 0.3216(8) 0.1871(7) 0.039(4) Uani 1 1 d U
C26 C 0.3721(9) 0.3601(8) 0.2172(7) 0.038(4) Uani 1 1 d U
H26 H 0.3939 0.3988 0.1958 0.046 Uiso 1 1 calc R
C27 C 0.3498(8) 0.3465(7) 0.2757(7) 0.031(4) Uani 1 1 d U
H27 H 0.3500 0.3770 0.2938 0.037 Uiso 1 1 calc R
C28 C 0.3274(10) 0.2886(11) 0.3077(8) 0.057(5) Uani 1 1 d U
C29 C 0.3195(11) 0.2468(11) 0.2839(9) 0.068(6) Uani 1 1 d U
H29 H 0.3028 0.2066 0.3075 0.081 Uiso 1 1 calc R
C30 C 0.3368(10) 0.2644(9) 0.2218(8) 0.055(5) Uani 1 1 d U
H30 H 0.3288 0.2361 0.2030 0.067 Uiso 1 1 calc R
C31 C 0.3368(10) 0.3039(9) 0.0783(9) 0.052(5) Uani 1 1 d .
C32 C 0.2618(10) 0.3035(10) 0.0939(9) 0.064(6) Uani 1 1 d .
H32 H 0.2401 0.3191 0.1240 0.077 Uiso 1 1 calc R
C33 C 0.2171(9) 0.2797(10) 0.0652(10) 0.066(7) Uani 1 1 d .
H33 H 0.1649 0.2771 0.0779 0.079 Uiso 1 1 calc R
C34 C 0.2436(11) 0.2605(11) 0.0215(9) 0.068(7) Uani 1 1 d .
C35 C 0.3231(13) 0.2622(10) 0.0039(9) 0.066(6) Uani 1 1 d .
H35 H 0.3449 0.2467 -0.0263 0.079 Uiso 1 1 calc R
C36 C 0.3653(10) 0.2862(8) 0.0310(8) 0.046(5) Uani 1 1 d .
H36 H 0.4170 0.2912 0.0171 0.056 Uiso 1 1 calc R
C37 C 1.0815(9) 0.3044(9) 0.4824(7) 0.055(6) Uani 1 1 d .
C38 C 1.1552(8) 0.3200(8) 0.4761(6) 0.033(4) Uani 1 1 d .
H38 H 1.1699 0.3579 0.4456 0.040 Uiso 1 1 calc R
C39 C 1.2074(9) 0.2800(9) 0.5148(7) 0.044(5) Uani 1 1 d .
H39 H 1.2576 0.2911 0.5123 0.052 Uiso 1 1 calc R
C40 C 1.1856(11) 0.2231(9) 0.5575(8) 0.053(5) Uani 1 1 d .
C41 C 1.1168(12) 0.2062(9) 0.5627(9) 0.072(7) Uani 1 1 d .
H41 H 1.1031 0.1677 0.5929 0.087 Uiso 1 1 calc R
C42 C 1.0635(10) 0.2455(9) 0.5234(8) 0.054(5) Uani 1 1 d .
H42 H 1.0149 0.2319 0.5247 0.065 Uiso 1 1 calc R
C43 C 1.0439(9) 0.3513(8) 0.3576(7) 0.035(4) Uani 1 1 d .
C44 C 1.0901(11) 0.3014(13) 0.3518(10) 0.085(8) Uani 1 1 d .
H44 H 1.1111 0.2701 0.3863 0.102 Uiso 1 1 calc R
C45 C 1.1065(13) 0.2957(16) 0.2983(13) 0.104(11) Uani 1 1 d .
H45 H 1.1368 0.2596 0.2955 0.124 Uiso 1 1 calc R
C46 C 1.0798(16) 0.3414(19) 0.2481(13) 0.102(12) Uani 1 1 d .
C47 C 1.036(2) 0.3909(15) 0.2540(11) 0.120(13) Uani 1 1 d .
H47 H 1.0185 0.4236 0.2187 0.145 Uiso 1 1 calc R
C48 C 1.0137(12) 0.3972(10) 0.3081(9) 0.063(6) Uani 1 1 d U
H48 H 0.9795 0.4313 0.3110 0.076 Uiso 1 1 calc R
C49 C 0.9254(9) 0.3234(7) 0.4503(7) 0.039(5) Uani 1 1 d .
C50 C 0.9041(10) 0.2830(8) 0.4225(8) 0.047(5) Uani 1 1 d .
H50 H 0.9366 0.2747 0.3918 0.057 Uiso 1 1 calc R
C51 C 0.8355(11) 0.2560(9) 0.4408(8) 0.055(5) Uani 1 1 d .
H51 H 0.8217 0.2268 0.4250 0.066 Uiso 1 1 calc R
C52 C 0.7866(9) 0.2733(8) 0.4839(8) 0.040(5) Uani 1 1 d .
C53 C 0.8062(8) 0.3092(8) 0.5114(7) 0.033(4) Uani 1 1 d .
H53 H 0.7740 0.3161 0.5429 0.040 Uiso 1 1 calc R
C54 C 0.8759(8) 0.3370(7) 0.4930(7) 0.028(4) Uani 1 1 d .
H54 H 0.8887 0.3654 0.5102 0.034 Uiso 1 1 calc R
C55 C 0.7508(8) 0.4909(7) 0.4217(6) 0.025(4) Uani 1 1 d U
C56 C 0.7969(9) 0.4759(7) 0.3778(7) 0.031(4) Uani 1 1 d U
H56 H 0.8434 0.4947 0.3641 0.037 Uiso 1 1 calc R
C57 C 0.7780(9) 0.4364(7) 0.3548(7) 0.031(4) Uani 1 1 d U
H57 H 0.8093 0.4273 0.3240 0.037 Uiso 1 1 calc R
C58 C 0.7096(9) 0.4081(8) 0.3775(7) 0.041(4) Uani 1 1 d U
C59 C 0.6620(10) 0.4187(8) 0.4209(7) 0.040(4) Uani 1 1 d U
H59 H 0.6164 0.3988 0.4351 0.049 Uiso 1 1 calc R
C60 C 0.6851(9) 0.4612(7) 0.4433(7) 0.032(4) Uani 1 1 d U
H60 H 0.6544 0.4701 0.4745 0.039 Uiso 1 1 calc R
C61 C 0.8119(9) 0.6095(8) 0.3956(7) 0.038(4) Uani 1 1 d .
C62 C 0.7700(9) 0.6369(9) 0.3465(7) 0.053(6) Uani 1 1 d .
H62 H 0.7273 0.6183 0.3422 0.064 Uiso 1 1 calc R
C63 C 0.7929(11) 0.6948(8) 0.3018(8) 0.053(5) Uani 1 1 d .
H63 H 0.7642 0.7158 0.2678 0.064 Uiso 1 1 calc R
C64 C 0.8561(10) 0.7200(8) 0.3082(7) 0.041(5) Uani 1 1 d .
C65 C 0.8982(9) 0.6926(7) 0.3541(6) 0.033(4) Uani 1 1 d .
H65 H 0.9422 0.7105 0.3572 0.040 Uiso 1 1 calc R
C66 C 0.8759(7) 0.6354(6) 0.3990(6) 0.021(3) Uani 1 1 d U
H66 H 0.9061 0.6146 0.4322 0.025 Uiso 1 1 calc R
C67 C 0.7016(8) 0.5678(8) 0.4962(6) 0.028(4) Uani 1 1 d .
C68 C 0.6411(9) 0.6040(8) 0.4692(8) 0.045(5) Uani 1 1 d .
H68 H 0.6380 0.6142 0.4275 0.054 Uiso 1 1 calc R
C69 C 0.5817(9) 0.6273(8) 0.5018(9) 0.047(5) Uani 1 1 d .
H69 H 0.5394 0.6532 0.4822 0.056 Uiso 1 1 calc R
C70 C 0.5861(8) 0.6126(9) 0.5588(8) 0.045(5) Uani 1 1 d .
C71 C 0.6471(9) 0.5745(9) 0.5894(8) 0.045(5) Uani 1 1 d .
H71 H 0.6491 0.5641 0.6312 0.054 Uiso 1 1 calc R
C72 C 0.7030(8) 0.5531(8) 0.5579(8) 0.040(5) Uani 1 1 d .
H72 H 0.7448 0.5270 0.5781 0.048 Uiso 1 1 calc R
C73 C 1.1825(9) 1.0154(7) 0.8154(7) 0.033(4) Uani 1 1 d U
C74 C 1.2143(11) 1.0595(10) 0.7629(9) 0.071(7) Uani 1 1 d .
H74 H 1.1825 1.0849 0.7320 0.086 Uiso 1 1 calc R
C75 C 1.2896(11) 1.0665(9) 0.7558(8) 0.063(6) Uani 1 1 d .
H75 H 1.3092 1.0995 0.7220 0.076 Uiso 1 1 calc R
C76 C 1.3379(12) 1.0262(11) 0.7971(11) 0.077(7) Uani 1 1 d .
C77 C 1.3078(11) 0.9847(9) 0.8490(9) 0.060(6) Uani 1 1 d .
H77 H 1.3403 0.9593 0.8793 0.072 Uiso 1 1 calc R
C78 C 1.2358(11) 0.9792(8) 0.8579(8) 0.052(5) Uani 1 1 d .
H78 H 1.2175 0.9494 0.8947 0.063 Uiso 1 1 calc R
C79 C 1.0714(10) 0.9271(9) 0.8604(8) 0.053(5) Uani 1 1 d U
C80 C 1.1139(12) 0.8854(11) 0.8379(11) 0.084(7) Uani 1 1 d U
H80 H 1.1546 0.8982 0.8083 0.101 Uiso 1 1 calc R
C81 C 1.0936(13) 0.8229(12) 0.8610(11) 0.088(7) Uani 1 1 d U
H81 H 1.1210 0.7920 0.8472 0.105 Uiso 1 1 calc R
C82 C 1.0339(13) 0.8062(10) 0.9040(11) 0.067(6) Uani 1 1 d U
C83 C 0.9929(14) 0.8434(13) 0.9244(10) 0.082(7) Uani 1 1 d U
H83 H 0.9505 0.8301 0.9520 0.098 Uiso 1 1 calc R
C84 C 1.0133(13) 0.9060(11) 0.9043(9) 0.079(7) Uani 1 1 d U
H84 H 0.9865 0.9346 0.9212 0.095 Uiso 1 1 calc R
C85 C 1.0405(10) 1.0450(8) 0.7643(8) 0.044(5) Uani 1 1 d .
C86 C 1.0377(18) 1.0152(13) 0.7244(11) 0.123(11) Uani 1 1 d .
H86 H 1.0597 0.9728 0.7354 0.147 Uiso 1 1 calc R
C87 C 1.0054(16) 1.0417(13) 0.6691(9) 0.104(10) Uani 1 1 d .
H87 H 1.0080 1.0192 0.6428 0.125 Uiso 1 1 calc R
C88 C 0.9718(12) 1.0983(12) 0.6554(9) 0.072(7) Uani 1 1 d .
C89 C 0.9681(10) 1.1302(10) 0.6947(8) 0.057(6) Uani 1 1 d .
H89 H 0.9403 1.1705 0.6856 0.069 Uiso 1 1 calc R
C90 C 1.0043(9) 1.1037(9) 0.7460(8) 0.053(6) Uani 1 1 d .
H90 H 1.0041 1.1279 0.7707 0.064 Uiso 1 1 calc R
C91 C 0.7875(14) 0.9734(11) 0.9103(11) 0.084(7) Uani 1 1 d U
C92 C 0.8243(14) 0.9987(12) 0.8551(11) 0.090(7) Uani 1 1 d U
H92 H 0.8439 1.0379 0.8475 0.108 Uiso 1 1 calc R
C93 C 0.8379(18) 0.9759(16) 0.8075(15) 0.124(10) Uani 1 1 d U
H93 H 0.8608 1.0005 0.7698 0.149 Uiso 1 1 calc R
C94 C 0.820(2) 0.926(2) 0.8162(18) 0.152(11) Uani 1 1 d U
C95 C 0.786(2) 0.8922(18) 0.8675(17) 0.160(11) Uani 1 1 d U
H95 H 0.7773 0.8497 0.8754 0.191 Uiso 1 1 calc R
C96 C 0.763(2) 0.9202(17) 0.9105(15) 0.149(11) Uani 1 1 d U
H96 H 0.7279 0.8997 0.9421 0.179 Uiso 1 1 calc R
C97 C 0.7396(11) 0.9460(8) 1.0266(8) 0.051(5) Uani 1 1 d .
C98 C 0.7870(10) 0.8993(9) 1.0671(9) 0.056(5) Uani 1 1 d .
H98 H 0.8402 0.8986 1.0575 0.068 Uiso 1 1 calc R
C99 C 0.7611(11) 0.8551(10) 1.1193(8) 0.062(6) Uani 1 1 d .
H99 H 0.7952 0.8240 1.1448 0.074 Uiso 1 1 calc R
C100 C 0.6811(13) 0.8567(9) 1.1346(9) 0.067(6) Uani 1 1 d .
C101 C 0.6306(12) 0.9030(11) 1.0976(11) 0.087(8) Uani 1 1 d .
H101 H 0.5777 0.9059 1.1083 0.104 Uiso 1 1 calc R
C102 C 0.6629(12) 0.9447(9) 1.0437(10) 0.069(7) Uani 1 1 d .
H102 H 0.6292 0.9746 1.0168 0.082 Uiso 1 1 calc R
C103 C 0.6969(13) 1.0639(11) 0.9416(9) 0.068(7) Uani 1 1 d .
C104 C 0.6550(12) 1.0808(10) 0.8920(9) 0.075(7) Uani 1 1 d .
H104 H 0.6706 1.0632 0.8622 0.090 Uiso 1 1 calc R
C105 C 0.5899(12) 1.1236(10) 0.8850(10) 0.066(7) Uani 1 1 d .
H105 H 0.5619 1.1348 0.8506 0.079 Uiso 1 1 calc R
C106 C 0.5667(12) 1.1494(10) 0.9278(11) 0.073(7) Uani 1 1 d .
C107 C 0.6075(13) 1.1400(9) 0.9735(11) 0.077(7) Uani 1 1 d .
H107 H 0.5941 1.1599 1.0019 0.093 Uiso 1 1 calc R
C108 C 0.6758(12) 1.0958(10) 0.9763(11) 0.082(9) Uani 1 1 d .
H108 H 0.7083 1.0899 1.0071 0.098 Uiso 1 1 calc R
Cl1 Cl 0.5728(2) 0.6604(2) 0.29932(18) 0.0449(12) Uani 1 1 d .
Cl2 Cl 0.9313(3) 0.5859(3) -0.0218(2) 0.0716(17) Uani 1 1 d .
Cl3 Cl 0.6609(5) 0.2234(3) 0.2752(3) 0.130(3) Uani 1 1 d .
Cl4 Cl 0.7169(3) 0.1846(3) 0.1235(2) 0.0740(18) Uani 1 1 d .
Cl5 Cl 0.3018(3) 0.2710(3) 0.3846(2) 0.0755(17) Uani 1 1 d .
Cl6 Cl 0.1880(3) 0.2325(3) -0.0163(3) 0.0879(19) Uani 1 1 d .
Cl7 Cl 1.2533(3) 0.1753(3) 0.6055(3) 0.098(2) Uani 1 1 d .
Cl8 Cl 1.0951(4) 0.3365(4) 0.1776(3) 0.131(3) Uani 1 1 d .
Cl9 Cl 0.6998(3) 0.2396(3) 0.5058(2) 0.0738(17) Uani 1 1 d .
Cl10 Cl 0.6853(3) 0.3544(2) 0.3456(2) 0.0591(14) Uani 1 1 d .
Cl11 Cl 0.8795(3) 0.7892(2) 0.2513(2) 0.0646(15) Uani 1 1 d .
Cl12 Cl 0.5126(3) 0.6399(3) 0.5993(3) 0.0791(19) Uani 1 1 d .
Cl13 Cl 1.4358(3) 1.0330(3) 0.7835(3) 0.100(2) Uani 1 1 d .
Cl14 Cl 1.0107(4) 0.7267(3) 0.9308(4) 0.129(3) Uani 1 1 d .
Cl15 Cl 0.9244(4) 1.1316(4) 0.5904(2) 0.105(3) Uani 1 1 d .
Cl16 Cl 0.8393(9) 0.8864(6) 0.7622(5) 0.234(6) Uani 1 1 d U
Cl17 Cl 0.6440(3) 0.8050(2) 1.2007(2) 0.0716(17) Uani 1 1 d .
Cl18 Cl 0.4822(3) 1.1973(3) 0.9209(3) 0.089(2) Uani 1 1 d .
Mo1 Mo 0.22229(8) 0.49942(7) 0.14163(6) 0.0341(4) Uani 1 1 d .
Mo2 Mo 0.18482(7) 0.50020(7) 0.29472(6) 0.0323(4) Uani 1 1 d .
Mo3 Mo 0.36470(7) 0.55325(7) 0.20827(6) 0.0281(3) Uani 1 1 d .
Mo4 Mo 0.04648(7) 0.57842(8) 0.12157(6) 0.0407(4) Uani 1 1 d .
Mo5 Mo 0.02375(8) 0.60131(7) 0.26612(6) 0.0377(4) Uani 1 1 d .
Mo6 Mo 0.17596(8) 0.64073(7) 0.31638(6) 0.0354(4) Uani 1 1 d .
Mo7 Mo 0.33772(8) 0.70334(7) 0.20996(6) 0.0336(4) Uani 1 1 d .
Mo8 Mo 0.35841(7) 0.68146(7) 0.07635(6) 0.0308(4) Uani 1 1 d .
Mo9 Mo 0.19384(8) 0.63851(8) 0.02204(6) 0.0387(4) Uani 1 1 d U
Mo10 Mo 0.01520(8) 0.74106(8) 0.12546(6) 0.0460(5) Uani 1 1 d .
Mo11 Mo 0.14665(8) 0.78994(8) 0.18699(6) 0.0445(5) Uani 1 1 d .
Mo12 Mo 0.18253(8) 0.78923(8) 0.04524(6) 0.0436(5) Uani 1 1 d .
O1 O 0.4162(5) 0.5413(4) 0.0234(4) 0.023(2) Uani 1 1 d .
O2 O 1.0265(5) 0.5411(5) 0.4335(4) 0.027(2) Uani 1 1 d .
O3 O 0.9818(6) 1.0766(5) 0.9697(4) 0.045(3) Uani 1 1 d .
O4 O 0.2414(6) 0.4285(5) 0.1399(4) 0.042(3) Uani 1 1 d .
O5 O 0.2017(5) 0.4281(5) 0.3481(4) 0.033(3) Uani 1 1 d .
O6 O 0.4376(5) 0.4991(5) 0.2298(4) 0.033(3) Uani 1 1 d .
O7 O -0.0333(7) 0.5575(6) 0.1065(5) 0.062(4) Uani 1 1 d .
O8 O -0.0620(5) 0.5805(5) 0.3002(4) 0.043(3) Uani 1 1 d .
O9 O 0.1745(7) 0.6550(5) 0.3809(4) 0.048(3) Uani 1 1 d .
O10 O 0.3951(6) 0.7352(5) 0.2399(4) 0.041(3) Uani 1 1 d .
O11 O 0.4283(5) 0.7081(5) 0.0250(5) 0.044(3) Uani 1 1 d .
O12 O 0.2109(6) 0.6447(6) -0.0501(4) 0.050(3) Uani 1 1 d U
O13 O -0.0763(6) 0.7724(5) 0.1145(4) 0.044(3) Uani 1 1 d .
O14 O 0.1469(7) 0.8552(6) 0.2058(5) 0.057(4) Uani 1 1 d .
O15 O 0.1868(6) 0.8498(5) -0.0208(5) 0.052(4) Uani 1 1 d .
O16 O 0.1853(5) 0.4837(5) 0.2253(4) 0.026(2) Uani 1 1 d .
O17 O 0.2891(5) 0.5226(5) 0.2676(4) 0.034(3) Uani 1 1 d .
O18 O 0.3115(5) 0.5184(5) 0.1621(4) 0.030(3) Uani 1 1 d .
O19 O 0.0271(5) 0.5695(5) 0.2007(4) 0.041(3) Uani 1 1 d .
O20 O 0.2688(6) 0.6601(5) 0.2824(4) 0.037(3) Uani 1 1 d .
O21 O 0.2967(6) 0.6485(5) 0.0418(4) 0.042(3) Uani 1 1 d .
O22 O 0.0167(6) 0.6757(6) 0.1056(4) 0.053(4) Uani 1 1 d U
O23 O 0.0040(5) 0.6804(5) 0.2104(4) 0.039(3) Uani 1 1 d U
O24 O 0.1397(6) 0.7259(5) 0.2619(4) 0.034(3) Uani 1 1 d .
O25 O 0.2599(6) 0.7650(5) 0.1890(4) 0.042(3) Uani 1 1 d .
O26 O 0.2801(6) 0.7566(5) 0.0558(4) 0.039(3) Uani 1 1 d .
O27 O 0.1692(5) 0.7211(5) 0.0208(4) 0.045(3) Uani 1 1 d .
O28 O 0.1099(5) 0.5068(5) 0.1340(4) 0.042(3) Uani 1 1 d .
O29 O 0.0810(5) 0.5182(5) 0.3051(4) 0.038(3) Uani 1 1 d .
O30 O 0.1934(6) 0.5529(5) 0.3430(4) 0.040(3) Uani 1 1 d .
O31 O 0.3896(5) 0.6149(5) 0.2328(4) 0.037(3) Uani 1 1 d .
O32 O 0.4034(5) 0.6046(5) 0.1252(4) 0.028(3) Uani 1 1 d .
O33 O 0.2318(5) 0.5486(5) 0.0611(4) 0.040(3) Uani 1 1 d U
O34 O 0.0649(6) 0.6269(5) 0.3195(4) 0.042(3) Uani 1 1 d .
O35 O 0.3845(5) 0.7182(5) 0.1332(4) 0.039(3) Uani 1 1 d .
O36 O 0.0973(6) 0.6130(6) 0.0398(4) 0.048(3) Uani 1 1 d .
O37 O 0.0503(5) 0.7934(6) 0.1655(4) 0.048(3) Uani 1 1 d .
O38 O 0.1773(6) 0.8293(5) 0.0998(4) 0.046(3) Uani 1 1 d .
O39 O 0.0672(6) 0.7911(5) 0.0573(4) 0.053(4) Uani 1 1 d .
O40 O 0.1697(5) 0.6065(5) 0.1299(4) 0.036(3) Uani 1 1 d .
O41 O 0.1581(5) 0.6107(5) 0.2321(4) 0.030(3) Uani 1 1 d .
O42 O 0.2736(5) 0.6440(5) 0.1667(4) 0.030(3) Uani 1 1 d .
O43 O 0.1498(5) 0.7107(5) 0.1426(4) 0.038(3) Uani 1 1 d .
P1 P 0.6173(2) 0.5143(2) 0.12049(18) 0.0389(12) Uani 1 1 d .
P2 P 0.3989(2) 0.3413(2) 0.10893(19) 0.0381(12) Uani 1 1 d .
P3 P 1.0146(2) 0.3573(2) 0.42962(18) 0.0361(11) Uani 1 1 d .
P4 P 0.7840(2) 0.5395(2) 0.45726(17) 0.0285(10) Uani 1 1 d .
P5 P 1.0831(3) 1.0097(2) 0.8335(2) 0.0474(13) Uani 1 1 d .
P6 P 0.7748(3) 1.0059(3) 0.9627(2) 0.0616(16) Uani 1 1 d .
P7 P 0.1874(2) 0.6433(2) 0.16790(17) 0.0300(11) Uani 1 1 d .

loop_
_atom_site_aniso_label
_atom_site_aniso_U_11
_atom_site_aniso_U_22
_atom_site_aniso_U_33
_atom_site_aniso_U_23
_atom_site_aniso_U_13
_atom_site_aniso_U_12
Au1 0.0255(3) 0.0476(4) 0.0215(3) -0.0104(3) 0.0046(2) 0.0053(3)
Au2 0.0257(3) 0.0473(4) 0.0285(4) -0.0159(3) 0.0045(3) 0.0030(3)
Au3 0.0268(3) 0.0347(4) 0.0172(3) -0.0019(3) 0.0060(2) -0.0013(3)
Au4 0.0216(3) 0.0327(4) 0.0189(3) -0.0026(3) 0.0046(2) 0.0021(3)
Au5 0.0449(4) 0.0578(5) 0.0362(4) -0.0036(4) -0.0024(3) 0.0181(4)
Au6 0.0470(5) 0.0433(5) 0.0533(5) 0.0006(4) -0.0022(4) 0.0172(4)
C1 0.027(9) 0.073(14) 0.014(8) -0.006(9) 0.011(7) -0.024(9)
C2 0.027(9) 0.077(15) 0.012(8) 0.008(9) 0.002(7) 0.019(9)
C3 0.024(9) 0.033(10) 0.041(10) 0.004(9) 0.009(7) 0.012(7)
C4 0.020(8) 0.055(12) 0.025(9) -0.016(9) 0.004(6) -0.014(8)
C5 0.035(9) 0.027(10) 0.026(9) 0.003(8) -0.010(7) -0.011(8)
C6 0.038(10) 0.031(10) 0.029(9) -0.017(8) -0.010(7) -0.007(8)
C7 0.014(6) 0.049(8) 0.023(7) -0.011(6) -0.006(5) 0.007(6)
C8 0.030(10) 0.048(12) 0.059(12) -0.019(10) 0.017(9) -0.007(9)
C9 0.033(11) 0.12(2) 0.061(13) -0.041(14) -0.020(10) -0.012(12)
C10 0.037(11) 0.081(15) 0.019(9) -0.015(10) 0.003(8) -0.009(10)
C11 0.050(13) 0.097(18) 0.038(11) -0.041(12) 0.004(9) -0.008(12)
C12 0.037(12) 0.18(3) 0.051(13) -0.067(16) -0.003(10) 0.000(14)
C13 0.049(12) 0.081(15) 0.022(9) -0.028(10) -0.017(8) 0.020(11)
C14 0.076(15) 0.14(2) 0.015(10) 0.001(12) 0.010(9) 0.051(15)
C15 0.11(2) 0.14(3) 0.031(12) -0.035(15) -0.025(13) 0.108(19)
C16 0.13(2) 0.063(16) 0.026(11) -0.027(11) -0.005(13) -0.001(16)
C17 0.091(18) 0.088(19) 0.029(11) -0.022(12) -0.015(11) -0.035(15)
C18 0.077(15) 0.040(13) 0.046(12) -0.006(10) 0.005(11) 0.021(11)
C19 0.036(10) 0.049(12) 0.034(10) -0.026(9) -0.002(8) -0.005(9)
C20 0.048(11) 0.040(11) 0.018(8) -0.003(8) 0.014(7) 0.002(9)
C21 0.033(11) 0.059(14) 0.062(13) -0.029(11) 0.008(9) -0.017(10)
C22 0.023(9) 0.067(14) 0.050(11) -0.038(11) 0.012(8) -0.016(9)
C23 0.053(13) 0.083(17) 0.064(14) -0.024(13) 0.018(11) 0.026(12)
C24 0.036(11) 0.038(12) 0.090(16) -0.022(12) 0.015(10) -0.005(9)
C25 0.041(9) 0.040(9) 0.041(9) -0.029(8) 0.019(7) -0.001(7)
C26 0.042(9) 0.047(10) 0.029(8) -0.023(8) 0.010(7) -0.001(8)
C27 0.029(8) 0.021(8) 0.039(8) -0.010(7) 0.012(7) -0.008(7)
C28 0.050(10) 0.082(12) 0.031(9) -0.018(9) 0.022(8) -0.013(9)
C29 0.070(11) 0.075(12) 0.064(11) -0.039(10) 0.040(9) -0.025(10)
C30 0.055(10) 0.059(11) 0.057(10) -0.032(9) 0.021(8) -0.011(9)
C31 0.039(11) 0.068(14) 0.063(13) -0.042(12) -0.005(9) -0.001(10)
C32 0.029(11) 0.100(18) 0.080(15) -0.063(14) 0.012(10) 0.015(11)
C33 0.010(9) 0.106(18) 0.123(19) -0.088(17) 0.000(10) -0.004(10)
C34 0.053(13) 0.093(18) 0.074(15) -0.059(14) -0.011(11) 0.033(12)
C35 0.086(17) 0.071(16) 0.048(12) -0.034(12) -0.014(12) 0.014(13)
C36 0.039(11) 0.059(13) 0.061(13) -0.044(11) -0.027(9) 0.017(9)
C37 0.037(11) 0.076(15) 0.024(9) 0.002(10) 0.012(8) 0.022(10)
C38 0.022(9) 0.052(12) 0.022(8) -0.009(8) 0.000(7) -0.005(8)
C39 0.036(10) 0.071(14) 0.029(10) -0.030(10) 0.011(8) 0.003(10)
C40 0.044(12) 0.043(13) 0.053(12) -0.005(10) 0.006(9) 0.017(10)
C41 0.054(14) 0.045(13) 0.073(15) 0.022(11) 0.002(11) 0.017(11)
C42 0.047(11) 0.045(12) 0.048(11) 0.009(10) 0.004(9) -0.008(10)
C43 0.026(9) 0.050(12) 0.035(10) -0.019(9) 0.016(7) -0.026(8)
C44 0.038(12) 0.17(3) 0.084(17) -0.100(19) -0.004(11) 0.019(14)
C45 0.077(18) 0.19(3) 0.11(2) -0.13(2) -0.025(16) 0.028(18)
C46 0.071(19) 0.20(4) 0.067(19) -0.08(2) 0.049(15) -0.07(2)
C47 0.22(4) 0.11(3) 0.034(15) -0.007(16) 0.015(19) -0.12(3)
C48 0.089(10) 0.059(9) 0.045(8) -0.024(7) 0.010(7) -0.017(8)
C49 0.048(11) 0.019(9) 0.034(10) 0.007(8) 0.003(8) -0.003(8)
C50 0.051(12) 0.053(13) 0.058(12) -0.042(11) 0.001(10) -0.014(10)
C51 0.063(14) 0.046(13) 0.059(13) -0.030(11) 0.019(10) -0.005(10)
C52 0.035(10) 0.026(10) 0.044(11) 0.005(9) 0.000(8) -0.009(8)
C53 0.028(9) 0.037(10) 0.031(9) -0.010(8) 0.012(7) -0.008(8)
C54 0.032(9) 0.019(9) 0.034(9) -0.014(8) 0.007(7) 0.000(7)
C55 0.025(6) 0.029(7) 0.015(6) -0.003(5) -0.008(5) 0.011(6)
C56 0.034(7) 0.025(7) 0.035(7) -0.016(6) 0.009(6) -0.003(6)
C57 0.042(7) 0.031(7) 0.025(7) -0.019(6) 0.005(6) -0.001(6)
C58 0.041(7) 0.041(8) 0.035(7) -0.006(6) -0.014(6) -0.002(6)
C59 0.044(7) 0.044(8) 0.033(7) -0.014(6) 0.003(6) -0.006(6)
C60 0.037(7) 0.029(7) 0.031(7) -0.013(6) 0.006(6) -0.005(6)
C61 0.032(10) 0.040(11) 0.030(9) -0.003(8) 0.003(7) 0.006(8)
C62 0.026(9) 0.062(14) 0.047(11) 0.007(10) -0.011(8) 0.004(9)
C63 0.062(13) 0.042(12) 0.037(11) 0.003(9) -0.017(9) 0.017(10)
C64 0.035(10) 0.036(11) 0.044(11) -0.004(9) -0.005(8) -0.003(8)
C65 0.043(10) 0.032(10) 0.027(9) -0.014(8) 0.003(8) -0.012(8)
C66 0.016(6) 0.017(7) 0.022(6) -0.003(5) 0.000(5) 0.011(5)
C67 0.025(8) 0.051(11) 0.012(8) -0.019(8) 0.002(6) 0.007(8)
C68 0.045(11) 0.036(11) 0.053(12) -0.014(10) -0.009(9) -0.005(9)
C69 0.021(9) 0.056(13) 0.064(13) -0.029(11) 0.003(8) 0.013(8)
C70 0.018(9) 0.081(15) 0.060(13) -0.059(12) 0.004(8) 0.006(9)
C71 0.030(10) 0.071(14) 0.040(10) -0.031(10) -0.005(8) 0.008(9)
C72 0.017(8) 0.045(11) 0.054(11) -0.011(10) -0.009(8) -0.004(8)
C73 0.052(8) 0.011(7) 0.032(7) -0.001(6) -0.007(6) -0.008(6)
C74 0.053(13) 0.078(16) 0.058(13) -0.004(12) -0.020(11) 0.035(12)
C75 0.058(14) 0.056(14) 0.047(12) -0.001(11) 0.030(10) 0.011(11)
C76 0.053(14) 0.071(17) 0.089(17) -0.023(15) 0.017(12) 0.019(12)
C77 0.039(12) 0.060(14) 0.063(14) 0.001(11) -0.016(10) -0.001(10)
C78 0.053(13) 0.030(11) 0.054(12) 0.006(9) -0.005(10) -0.001(9)
C79 0.034(9) 0.050(10) 0.059(10) -0.003(9) -0.017(8) 0.017(8)
C80 0.056(11) 0.055(12) 0.113(13) 0.001(11) -0.017(10) 0.006(10)
C81 0.071(12) 0.074(13) 0.112(14) -0.030(11) -0.015(11) 0.014(11)
C82 0.053(11) 0.055(11) 0.092(12) -0.009(10) -0.047(10) -0.017(9)
C83 0.080(13) 0.089(13) 0.063(11) -0.005(11) -0.022(10) -0.018(11)
C84 0.077(12) 0.077(12) 0.061(11) 0.000(10) -0.018(10) 0.008(11)
C85 0.063(13) 0.021(10) 0.038(11) 0.000(9) 0.013(9) -0.017(9)
C86 0.19(3) 0.08(2) 0.065(18) -0.007(17) 0.018(19) 0.01(2)
C87 0.18(3) 0.08(2) 0.040(13) 0.000(13) -0.058(16) 0.011(19)
C88 0.058(14) 0.081(18) 0.050(14) 0.018(13) -0.011(11) -0.030(13)
C89 0.044(12) 0.068(15) 0.039(12) -0.003(11) 0.004(9) 0.008(10)
C90 0.042(11) 0.041(12) 0.042(11) 0.016(9) 0.011(8) 0.004(9)
C91 0.093(13) 0.052(11) 0.080(12) 0.009(10) 0.006(11) -0.023(10)
C92 0.108(13) 0.086(13) 0.066(12) -0.018(11) -0.014(11) 0.003(11)
C93 0.146(16) 0.113(16) 0.105(15) -0.034(13) 0.003(13) -0.010(14)
C94 0.184(18) 0.146(17) 0.133(16) -0.056(14) 0.008(14) -0.036(15)
C95 0.194(18) 0.138(17) 0.149(17) -0.057(14) 0.014(15) -0.033(14)
C96 0.182(17) 0.141(16) 0.123(15) -0.052(13) 0.012(14) -0.023(14)
C97 0.057(13) 0.030(11) 0.058(12) -0.003(9) -0.035(10) 0.010(9)
C98 0.044(12) 0.055(14) 0.066(14) -0.021(12) -0.004(10) 0.010(10)
C99 0.056(13) 0.078(16) 0.031(11) -0.001(11) -0.002(9) 0.007(11)
C100 0.085(16) 0.038(12) 0.053(13) 0.011(10) -0.016(12) 0.010(11)
C101 0.046(13) 0.074(17) 0.11(2) 0.000(16) -0.006(13) -0.005(12)
C102 0.071(16) 0.044(13) 0.078(16) 0.001(12) -0.037(13) -0.006(12)
C103 0.084(17) 0.071(17) 0.052(14) -0.031(13) -0.022(12) 0.020(13)
C104 0.079(17) 0.061(16) 0.062(14) 0.004(12) -0.005(12) -0.003(13)
C105 0.052(14) 0.057(15) 0.059(14) 0.024(12) -0.018(11) -0.028(12)
C106 0.054(14) 0.057(15) 0.072(16) 0.015(13) -0.027(12) 0.022(11)
C107 0.084(17) 0.020(11) 0.111(19) -0.011(12) -0.006(15) 0.016(11)
C108 0.058(15) 0.059(16) 0.10(2) 0.019(14) -0.058(14) -0.023(12)
Cl1 0.032(2) 0.056(3) 0.041(2) -0.014(2) 0.0025(18) 0.002(2)
Cl2 0.045(3) 0.126(5) 0.038(3) -0.024(3) 0.009(2) -0.015(3)
Cl3 0.226(9) 0.060(4) 0.087(5) -0.011(4) -0.060(5) 0.037(5)
Cl4 0.035(3) 0.091(4) 0.074(4) -0.017(3) 0.005(2) 0.025(3)
Cl5 0.096(4) 0.081(4) 0.043(3) -0.022(3) 0.023(3) -0.006(3)
Cl6 0.077(4) 0.106(5) 0.106(5) -0.065(4) -0.026(4) 0.000(4)
Cl7 0.076(4) 0.096(5) 0.072(4) 0.018(4) -0.015(3) 0.033(4)
Cl8 0.117(5) 0.260(10) 0.079(4) -0.123(6) 0.077(4) -0.125(6)
Cl9 0.050(3) 0.103(5) 0.068(3) -0.029(3) 0.013(3) -0.034(3)
Cl10 0.065(3) 0.071(4) 0.049(3) -0.030(3) -0.003(2) -0.005(3)
Cl11 0.067(3) 0.047(3) 0.056(3) 0.006(3) 0.007(3) -0.008(3)
Cl12 0.033(3) 0.130(5) 0.108(4) -0.089(4) 0.001(3) 0.013(3)
Cl13 0.061(4) 0.101(5) 0.105(5) -0.006(4) 0.013(3) -0.002(3)
Cl14 0.119(6) 0.056(4) 0.179(8) 0.019(5) -0.081(6) -0.024(4)
Cl15 0.090(5) 0.145(6) 0.050(3) 0.015(4) -0.019(3) -0.042(4)
Cl16 0.384(15) 0.201(10) 0.142(8) -0.092(8) 0.008(9) -0.040(10)
Cl17 0.071(4) 0.055(3) 0.061(3) 0.003(3) 0.009(3) 0.006(3)
Cl18 0.056(3) 0.047(3) 0.129(5) 0.014(3) -0.027(3) 0.002(3)
Mo1 0.0268(8) 0.0464(10) 0.0243(7) -0.0096(7) 0.0025(6) -0.0002(7)
Mo2 0.0280(8) 0.0379(9) 0.0172(7) 0.0015(7) 0.0065(5) 0.0037(7)
Mo3 0.0218(7) 0.0320(8) 0.0215(7) -0.0028(6) 0.0034(5) 0.0042(6)
Mo4 0.0191(7) 0.0683(12) 0.0217(7) -0.0054(8) 0.0046(6) 0.0035(7)
Mo5 0.0253(7) 0.0483(10) 0.0221(7) 0.0006(7) 0.0114(6) 0.0055(7)
Mo6 0.0358(8) 0.0408(9) 0.0195(7) -0.0044(7) 0.0115(6) 0.0006(7)
Mo7 0.0293(8) 0.0384(9) 0.0234(7) -0.0049(7) 0.0081(6) 0.0031(7)
Mo8 0.0205(7) 0.0408(9) 0.0185(7) -0.0013(7) 0.0079(5) 0.0047(6)
Mo9 0.0260(8) 0.0610(11) 0.0165(7) -0.0019(7) 0.0055(6) -0.0028(7)
Mo10 0.0246(8) 0.0576(11) 0.0288(8) 0.0069(8) 0.0100(6) 0.0127(7)
Mo11 0.0373(9) 0.0433(10) 0.0335(8) -0.0007(8) 0.0091(7) 0.0155(7)
Mo12 0.0291(8) 0.0473(10) 0.0266(8) 0.0111(7) 0.0089(6) 0.0111(7)
O1 0.026(5) 0.031(6) 0.009(5) -0.006(4) -0.010(4) 0.009(5)
O2 0.026(5) 0.030(6) 0.019(5) -0.007(5) -0.007(4) 0.014(5)
O3 0.067(8) 0.043(7) 0.011(5) 0.003(5) -0.003(5) 0.012(6)
O4 0.060(8) 0.049(8) 0.023(6) -0.016(6) -0.001(5) -0.021(6)
O5 0.031(6) 0.053(8) 0.011(5) -0.010(5) 0.005(4) -0.002(5)
O6 0.034(6) 0.041(7) 0.021(5) -0.011(5) 0.013(4) -0.009(5)
O7 0.055(8) 0.093(11) 0.039(7) -0.015(7) -0.007(6) -0.034(8)
O8 0.026(6) 0.045(7) 0.031(6) 0.006(6) 0.016(5) 0.013(5)
O9 0.078(9) 0.047(8) 0.017(6) -0.010(6) 0.006(6) -0.011(7)
O10 0.033(6) 0.049(8) 0.034(6) -0.011(6) 0.009(5) 0.004(5)
O11 0.024(6) 0.058(8) 0.037(6) -0.008(6) 0.016(5) -0.005(5)
O12 0.045(7) 0.085(9) 0.007(5) -0.009(6) 0.009(5) 0.000(6)
O13 0.033(6) 0.052(8) 0.030(6) 0.002(6) -0.002(5) 0.012(6)
O14 0.054(8) 0.048(8) 0.058(8) -0.019(7) 0.015(6) 0.022(6)
O15 0.034(7) 0.041(7) 0.041(7) 0.020(6) 0.011(5) 0.018(5)
O16 0.022(5) 0.038(7) 0.020(5) -0.013(5) 0.012(4) -0.013(5)
O17 0.006(5) 0.056(8) 0.033(6) -0.010(6) 0.006(4) -0.009(5)
O18 0.028(6) 0.038(7) 0.019(5) -0.006(5) -0.002(4) -0.002(5)
O19 0.029(6) 0.062(8) 0.019(6) -0.005(6) 0.009(4) -0.001(6)
O20 0.037(6) 0.042(7) 0.026(6) -0.009(5) 0.005(5) -0.005(5)
O21 0.053(7) 0.040(7) 0.021(6) -0.003(5) 0.015(5) 0.004(6)
O22 0.031(6) 0.104(10) 0.009(5) 0.003(6) -0.008(4) -0.022(6)
O23 0.032(6) 0.032(6) 0.023(5) 0.016(5) 0.018(4) 0.013(5)
O24 0.042(7) 0.033(7) 0.022(6) -0.006(5) 0.004(5) -0.003(5)
O25 0.032(6) 0.044(7) 0.028(6) 0.004(5) 0.012(5) 0.007(5)
O26 0.044(7) 0.038(7) 0.013(5) 0.008(5) 0.010(5) 0.012(5)
O27 0.011(5) 0.060(8) 0.029(6) 0.018(6) 0.004(4) 0.002(5)
O28 0.020(6) 0.066(8) 0.030(6) -0.009(6) 0.004(5) 0.004(5)
O29 0.014(5) 0.050(7) 0.035(6) 0.002(6) 0.006(4) -0.013(5)
O30 0.039(7) 0.051(8) 0.024(6) -0.009(6) -0.002(5) -0.004(6)
O31 0.033(6) 0.032(7) 0.030(6) 0.004(5) 0.006(5) 0.003(5)
O32 0.024(5) 0.039(7) 0.013(5) -0.003(5) 0.003(4) -0.002(5)
O33 0.015(5) 0.073(8) 0.017(5) -0.001(5) 0.009(4) -0.007(5)
O34 0.031(6) 0.063(8) 0.017(5) -0.005(6) 0.014(5) 0.002(6)
O35 0.018(5) 0.064(8) 0.019(5) 0.000(6) 0.003(4) 0.004(5)
O36 0.026(6) 0.073(9) 0.020(6) 0.007(6) 0.008(5) 0.002(6)
O37 0.023(6) 0.082(10) 0.028(6) -0.008(6) -0.004(5) -0.004(6)
O38 0.033(7) 0.058(8) 0.034(7) -0.005(6) 0.000(5) 0.002(6)
O39 0.033(6) 0.051(8) 0.029(6) 0.029(6) 0.009(5) 0.009(6)
O40 0.015(5) 0.039(7) 0.031(6) 0.006(6) 0.009(4) 0.005(5)
O41 0.027(6) 0.035(7) 0.019(5) -0.004(5) 0.006(4) 0.004(5)
O42 0.029(6) 0.031(6) 0.013(5) 0.004(5) 0.012(4) 0.003(5)
O43 0.027(6) 0.043(7) 0.023(6) 0.005(5) 0.009(4) 0.009(5)
P1 0.027(2) 0.060(3) 0.022(2) -0.012(2) 0.0039(18) 0.009(2)
P2 0.025(2) 0.057(3) 0.037(3) -0.027(2) 0.0050(19) 0.006(2)
P3 0.037(3) 0.043(3) 0.021(2) -0.006(2) 0.0079(18) 0.000(2)
P4 0.022(2) 0.035(3) 0.021(2) -0.005(2) 0.0054(16) -0.0008(19)
P5 0.051(3) 0.036(3) 0.039(3) -0.002(2) 0.002(2) 0.011(2)
P6 0.072(4) 0.045(3) 0.048(3) 0.002(3) -0.014(3) 0.015(3)
P7 0.023(2) 0.036(3) 0.017(2) 0.000(2) 0.0037(16) 0.0108(19)

loop_
_atom_type_symbol
_atom_type_description
_atom_type_scat_dispersion_real
_atom_type_scat_dispersion_imag
_atom_type_scat_source
C C 0.0033 0.0016 'International Tables Vol C Tables 4.2.6.8 and 6.1.1.4'
H H 0.0000 0.0000 'International Tables Vol C Tables 4.2.6.8 and 6.1.1.4'
O O 0.0106 0.0060 'International Tables Vol C Tables 4.2.6.8 and 6.1.1.4'
P P 0.1023 0.0942 'International Tables Vol C Tables 4.2.6.8 and 6.1.1.4'
Cl Cl 0.1484 0.1585 'International Tables Vol C Tables 4.2.6.8 and 6.1.1.4'
Mo Mo -1.6832 0.6857 'International Tables Vol C Tables 4.2.6.8 and 6.1.1.4'
Au Au -2.0133 8.8022 'International Tables Vol C Tables 4.2.6.8 and 6.1.1.4'

loop_
_geom_angle_atom_site_label_1
_geom_angle_atom_site_label_2
_geom_angle_atom_site_label_3
_geom_angle
_geom_angle_site_symmetry_1
_geom_angle_site_symmetry_3
O1 Au1 P1 173.6(3) . .
O1 Au1 Au2 43.6(3) . .
P1 Au1 Au2 130.49(13) . .
O1 Au1 Au2 82.0(2) . 2_665
P1 Au1 Au2 101.90(11) . 2_665
Au2 Au1 Au2 95.05(3) . 2_665
O1 Au2 P2 177.4(3) . .
O1 Au2 Au1 44.9(2) . .
P2 Au2 Au1 133.08(12) . .
O1 Au2 Au1 74.3(2) . 2_665
P2 Au2 Au1 107.51(11) . 2_665
Au1 Au2 Au1 84.95(3) . 2_665
O2 Au3 P3 173.9(3) . .
O2 Au3 Au4 44.0(2) . 2_766
P3 Au3 Au4 130.26(11) . 2_766
O2 Au3 Au4 68.5(3) . .
P3 Au3 Au4 115.16(11) . .
Au4 Au3 Au4 86.95(3) 2_766 .
O2 Au4 P4 174.2(3) 2_766 .
O2 Au4 Au3 43.3(3) 2_766 2_766
P4 Au4 Au3 131.44(12) . 2_766
O2 Au4 Au3 73.4(2) 2_766 .
P4 Au4 Au3 106.29(10) . .
Au3 Au4 Au3 93.05(3) 2_766 .
O3 Au5 P5 172.6(3) . .
O3 Au5 Au6 42.9(3) . .
P5 Au5 Au6 131.19(14) . .
O3 Au6 P6 174.7(3) . .
O3 Au6 Au5 42.8(3) . .
P6 Au6 Au5 133.72(16) . .
C6 C1 C2 123.8(17) . .
C6 C1 P1 119.1(15) . .
C2 C1 P1 117.1(12) . .
C1 C2 C3 117.3(14) . .
C4 C3 C2 118.7(16) . .
C3 C4 C5 123.6(17) . .
C3 C4 Cl1 116.9(14) . .
C5 C4 Cl1 119.2(12) . .
C4 C5 C6 119.8(14) . .
C1 C6 C5 116.7(16) . .
C12 C7 C8 119.3(17) . .
C12 C7 P1 119.6(15) . .
C8 C7 P1 120.9(13) . .
C9 C8 C7 119.8(18) . .
C8 C9 C10 118.4(19) . .
C11 C10 C9 122.5(18) . .
C11 C10 Cl2 119.5(16) . .
C9 C10 Cl2 118.0(17) . .
C10 C11 C12 119(2) . .
C7 C12 C11 121(2) . .
C14 C13 C18 113.2(19) . .
C14 C13 P1 127.7(17) . .
C18 C13 P1 118.8(13) . .
C13 C14 C15 124(2) . .
C16 C15 C14 117.9(19) . .
C15 C16 C17 123(2) . .
C15 C16 Cl3 116(2) . .
C17 C16 Cl3 120(2) . .
C18 C17 C16 117(2) . .
C17 C18 C13 124.2(19) . .
C24 C19 C20 118.8(15) . .
C24 C19 P2 122.1(13) . .
C20 C19 P2 119.2(13) . .
C21 C20 C19 121.4(16) . .
C20 C21 C22 117.3(16) . .
C23 C22 C21 122.3(17) . .
C23 C22 Cl4 120.1(15) . .
C21 C22 Cl4 117.5(13) . .
C22 C23 C24 117(2) . .
C19 C24 C23 122.6(18) . .
C26 C25 C30 115.0(15) . .
C26 C25 P2 121.7(13) . .
C30 C25 P2 123.1(14) . .
C27 C26 C25 123.8(17) . .
C28 C27 C26 118.1(17) . .
C29 C28 C27 123.4(18) . .
C29 C28 Cl5 119.1(16) . .
C27 C28 Cl5 117.3(17) . .
C28 C29 C30 117(2) . .
C25 C30 C29 122.2(19) . .
C32 C31 C36 119.1(18) . .
C32 C31 P2 121.5(16) . .
C36 C31 P2 118.4(14) . .
C31 C32 C33 118.6(18) . .
C34 C33 C32 123.1(18) . .
C33 C34 C35 118(2) . .
C33 C34 Cl6 123.8(17) . .
C35 C34 Cl6 117.8(15) . .
C36 C35 C34 118.1(19) . .
C35 C36 C31 122.3(19) . .
C38 C37 C42 118.9(15) . .
C38 C37 P3 118.2(13) . .
C42 C37 P3 122.3(14) . .
C37 C38 C39 119.4(16) . .
C38 C39 C40 119.4(16) . .
C41 C40 C39 122.2(17) . .
C41 C40 Cl7 120.5(15) . .
C39 C40 Cl7 117.3(15) . .
C40 C41 C42 119.3(18) . .
C37 C42 C41 120.4(18) . .
C44 C43 C48 120.0(18) . .
C44 C43 P3 122.5(15) . .
C48 C43 P3 117.3(15) . .
C45 C44 C43 121(2) . .
C44 C45 C46 120(3) . .
C47 C46 C45 118(3) . .
C47 C46 Cl8 118(3) . .
C45 C46 Cl8 123(3) . .
C46 C47 C48 124(3) . .
C43 C48 C47 116(2) . .
C54 C49 C50 119.2(15) . .
C54 C49 P3 119.8(14) . .
C50 C49 P3 120.9(13) . .
C51 C50 C49 119.5(16) . .
C50 C51 C52 118.1(18) . .
C53 C52 C51 123.1(16) . .
C53 C52 Cl9 119.2(14) . .
C51 C52 Cl9 117.5(15) . .
C52 C53 C54 118.9(15) . .
C49 C54 C53 120.8(15) . .
C60 C55 C56 118.6(15) . .
C60 C55 P4 120.9(11) . .
C56 C55 P4 119.8(12) . .
C57 C56 C55 121.8(15) . .
C56 C57 C58 117.6(15) . .
C59 C58 C57 124.9(17) . .
C59 C58 Cl10 118.4(14) . .
C57 C58 Cl10 116.8(13) . .
C58 C59 C60 114.7(16) . .
C55 C60 C59 122.4(15) . .
C62 C61 C66 120.0(15) . .
C62 C61 P4 121.3(14) . .
C66 C61 P4 118.7(11) . .
C61 C62 C63 117.7(17) . .
C64 C63 C62 120.1(15) . .
C65 C64 C63 122.6(16) . .
C65 C64 Cl11 121.0(14) . .
C63 C64 Cl11 116.4(13) . .
C64 C65 C66 117.9(15) . .
C61 C66 C65 121.6(13) . .
C68 C67 C72 117.3(14) . .
C68 C67 P4 124.6(12) . .
C72 C67 P4 118.1(11) . .
C67 C68 C69 121.3(16) . .
C70 C69 C68 118.9(16) . .
C69 C70 C71 122.4(15) . .
C69 C70 Cl12 119.1(13) . .
C71 C70 Cl12 118.5(14) . .
C72 C71 C70 118.0(15) . .
C71 C72 C67 122.2(14) . .
C74 C73 C78 114.4(16) . .
C74 C73 P5 124.5(12) . .
C78 C73 P5 120.7(12) . .
C75 C74 C73 121.0(16) . .
C74 C75 C76 120.6(18) . .
C77 C76 C75 118.7(19) . .
C77 C76 Cl13 121.9(17) . .
C75 C76 Cl13 119.3(17) . .
C78 C77 C76 121.3(18) . .
C77 C78 C73 123.5(17) . .
C80 C79 C84 120(2) . .
C80 C79 P5 123.6(17) . .
C84 C79 P5 116.6(17) . .
C79 C80 C81 116(2) . .
C82 C81 C80 120(2) . .
C83 C82 C81 125(2) . .
C83 C82 Cl14 117(2) . .
C81 C82 Cl14 118(2) . .
C82 C83 C84 117(2) . .
C79 C84 C83 122(2) . .
C90 C85 C86 113(2) . .
C90 C85 P5 123.1(16) . .
C86 C85 P5 124.3(17) . .
C85 C86 C87 126(3) . .
C88 C87 C86 117(3) . .
C87 C88 C89 121(2) . .
C87 C88 Cl15 120(2) . .
C89 C88 Cl15 120(2) . .
C90 C89 C88 120(2) . .
C85 C90 C89 124(2) . .
C96 C91 C92 104(3) . .
C96 C91 P6 130(2) . .
C92 C91 P6 126(2) . .
C91 C92 C93 130(3) . .
C94 C93 C92 117(4) . .
C93 C94 C95 122(5) . .
C93 C94 Cl16 124(4) . .
C95 C94 Cl16 114(3) . .
C94 C95 C96 119(4) . .
C91 C96 C95 125(4) . .
C102 C97 C98 114.9(17) . .
C102 C97 P6 121.8(13) . .
C98 C97 P6 123.0(16) . .
C99 C98 C97 124.0(18) . .
C98 C99 C100 118.3(17) . .
C101 C100 C99 121.1(18) . .
C101 C100 Cl17 117.4(18) . .
C99 C100 Cl17 121.3(14) . .
C100 C101 C102 116(2) . .
C97 C102 C101 125.6(18) . .
C108 C103 C104 114(2) . .
C108 C103 P6 117.0(17) . .
C104 C103 P6 128.5(19) . .
C103 C104 C105 121(2) . .
C106 C105 C104 120(2) . .
C107 C106 C105 122(2) . .
C107 C106 Cl18 119(2) . .
C105 C106 Cl18 119.0(18) . .
C106 C107 C108 114(2) . .
C103 C108 C107 128(2) . .
O4 Mo1 O33 101.3(5) . .
O4 Mo1 O18 104.8(5) . .
O33 Mo1 O18 96.8(4) . .
O4 Mo1 O16 103.4(4) . .
O33 Mo1 O16 153.5(5) . .
O18 Mo1 O16 85.9(4) . .
O4 Mo1 O28 97.5(5) . .
O33 Mo1 O28 87.6(4) . .
O18 Mo1 O28 155.9(5) . .
O16 Mo1 O28 80.0(4) . .
O4 Mo1 O40 166.6(4) . .
O33 Mo1 O40 72.2(4) . .
O18 Mo1 O40 87.8(4) . .
O16 Mo1 O40 81.6(4) . .
O28 Mo1 O40 70.9(4) . .
O5 Mo2 O16 104.0(5) . .
O5 Mo2 O29 103.5(4) . .
O16 Mo2 O29 97.6(4) . .
O5 Mo2 O17 100.4(4) . .
O16 Mo2 O17 85.9(4) . .
O29 Mo2 O17 154.2(5) . .
O5 Mo2 O30 98.7(4) . .
O16 Mo2 O30 155.7(4) . .
O29 Mo2 O30 85.4(5) . .
O17 Mo2 O30 81.4(4) . .
O5 Mo2 O41 170.1(4) . .
O16 Mo2 O41 85.9(4) . .
O29 Mo2 O41 74.1(4) . .
O17 Mo2 O41 80.7(4) . .
O30 Mo2 O41 71.6(4) . .
O6 Mo3 O31 101.3(5) . .
O6 Mo3 O17 103.4(4) . .
O31 Mo3 O17 97.3(5) . .
O6 Mo3 O18 101.6(5) . .
O31 Mo3 O18 155.9(4) . .
O17 Mo3 O18 84.6(4) . .
O6 Mo3 O32 100.5(4) . .
O31 Mo3 O32 88.2(4) . .
O17 Mo3 O32 153.8(4) . .
O18 Mo3 O32 80.3(4) . .
O6 Mo3 O42 170.5(4) . .
O31 Mo3 O42 74.1(4) . .
O17 Mo3 O42 85.5(4) . .
O18 Mo3 O42 82.2(4) . .
O32 Mo3 O42 71.4(3) . .
O7 Mo4 O28 102.0(6) . .
O7 Mo4 O19 102.1(5) . .
O28 Mo4 O19 97.0(5) . .
O7 Mo4 O36 100.9(5) . .
O28 Mo4 O36 87.8(4) . .
O19 Mo4 O36 155.0(5) . .
O7 Mo4 O22 101.1(5) . .
O28 Mo4 O22 156.2(4) . .
O19 Mo4 O22 83.7(4) . .
O36 Mo4 O22 82.3(4) . .
O7 Mo4 O40 171.5(5) . .
O28 Mo4 O40 74.4(4) . .
O19 Mo4 O40 86.1(4) . .
O36 Mo4 O40 71.5(4) . .
O22 Mo4 O40 81.9(4) . .
O8 Mo5 O23 104.4(4) . .
O8 Mo5 O34 102.9(5) . .
O23 Mo5 O34 96.4(5) . .
O8 Mo5 O19 100.1(5) . .
O23 Mo5 O19 87.1(5) . .
O34 Mo5 O19 155.1(4) . .
O8 Mo5 O29 96.8(4) . .
O23 Mo5 O29 157.6(4) . .
O34 Mo5 O29 85.9(5) . .
O19 Mo5 O29 81.9(4) . .
O8 Mo5 O41 168.1(4) . .
O23 Mo5 O41 87.5(4) . .
O34 Mo5 O41 74.5(4) . .
O19 Mo5 O41 81.1(4) . .
O29 Mo5 O41 71.6(3) . .
O9 Mo6 O20 102.6(5) . .
O9 Mo6 O30 102.4(5) . .
O20 Mo6 O30 98.4(5) . .
O9 Mo6 O24 99.6(5) . .
O20 Mo6 O24 86.0(4) . .
O30 Mo6 O24 155.9(4) . .
O9 Mo6 O34 98.7(5) . .
O20 Mo6 O34 156.7(4) . .
O30 Mo6 O34 85.7(5) . .
O24 Mo6 O34 81.5(4) . .
O9 Mo6 O41 169.9(5) . .
O20 Mo6 O41 87.2(4) . .
O30 Mo6 O41 73.4(4) . .
O24 Mo6 O41 83.3(4) . .
O34 Mo6 O41 72.0(4) . .
O10 Mo7 O25 101.8(5) . .
O10 Mo7 O35 102.3(5) . .
O25 Mo7 O35 97.7(4) . .
O10 Mo7 O31 99.6(5) . .
O25 Mo7 O31 156.7(5) . .
O35 Mo7 O31 86.7(4) . .
O10 Mo7 O20 100.9(4) . .
O25 Mo7 O20 85.5(4) . .
O35 Mo7 O20 155.3(5) . .
O31 Mo7 O20 81.4(4) . .
O10 Mo7 O42 170.0(4) . .
O25 Mo7 O42 88.0(4) . .
O35 Mo7 O42 73.8(4) . .
O31 Mo7 O42 71.2(4) . .
O20 Mo7 O42 81.9(4) . .
O11 Mo8 O21 105.4(5) . .
O11 Mo8 O32 101.5(5) . .
O21 Mo8 O32 96.3(4) . .
O11 Mo8 O35 96.9(5) . .
O21 Mo8 O35 155.9(4) . .
O32 Mo8 O35 87.8(4) . .
O11 Mo8 O26 102.1(5) . .
O21 Mo8 O26 84.7(5) . .
O32 Mo8 O26 155.2(4) . .
O35 Mo8 O26 81.9(4) . .
O11 Mo8 O42 167.8(5) . .
O21 Mo8 O42 86.4(4) . .
O32 Mo8 O42 73.4(3) . .
O35 Mo8 O42 72.1(4) . .
O26 Mo8 O42 82.0(3) . .
O12 Mo9 O36 102.2(5) . .
O12 Mo9 O27 106.4(5) . .
O36 Mo9 O27 97.3(5) . .
O12 Mo9 O33 98.6(5) . .
O36 Mo9 O33 87.6(4) . .
O27 Mo9 O33 152.7(4) . .
O12 Mo9 O21 101.2(5) . .
O36 Mo9 O21 154.8(4) . .
O27 Mo9 O21 84.9(4) . .
O33 Mo9 O21 79.7(4) . .
O12 Mo9 O40 168.2(5) . .
O36 Mo9 O40 73.5(4) . .
O27 Mo9 O40 85.2(4) . .
O33 Mo9 O40 70.4(4) . .
O21 Mo9 O40 81.7(4) . .
O13 Mo10 O22 101.4(5) . .
O13 Mo10 O39 102.7(5) . .
O22 Mo10 O39 97.4(5) . .
O13 Mo10 O37 101.1(5) . .
O22 Mo10 O37 155.9(4) . .
O39 Mo10 O37 86.0(5) . .
O13 Mo10 O23 100.6(4) . .
O22 Mo10 O23 85.9(5) . .
O39 Mo10 O23 155.4(4) . .
O37 Mo10 O23 81.6(5) . .
O13 Mo10 O43 171.5(5) . .
O22 Mo10 O43 86.9(4) . .
O39 Mo10 O43 74.3(4) . .
O37 Mo10 O43 71.0(4) . .
O23 Mo10 O43 81.5(3) . .
O14 Mo11 O37 104.8(6) . .
O14 Mo11 O24 101.6(5) . .
O37 Mo11 O24 98.9(5) . .
O14 Mo11 O38 98.3(5) . .
O37 Mo11 O38 87.4(4) . .
O24 Mo11 O38 156.7(5) . .
O14 Mo11 O25 96.9(5) . .
O37 Mo11 O25 156.5(5) . .
O24 Mo11 O25 85.4(4) . .
O38 Mo11 O25 80.4(4) . .
O14 Mo11 O43 169.9(4) . .
O37 Mo11 O43 74.1(5) . .
O24 Mo11 O43 88.4(4) . .
O38 Mo11 O43 71.7(4) . .
O25 Mo11 O43 83.0(4) . .
O15 Mo12 O26 104.2(4) . .
O15 Mo12 O38 102.5(6) . .
O26 Mo12 O38 95.8(5) . .
O15 Mo12 O27 101.5(5) . .
O26 Mo12 O27 86.9(5) . .
O38 Mo12 O27 154.3(4) . .
O15 Mo12 O39 97.2(4) . .
O26 Mo12 O39 157.3(4) . .
O38 Mo12 O39 87.0(5) . .
O27 Mo12 O39 81.2(5) . .
O15 Mo12 O43 168.3(4) . .
O26 Mo12 O43 87.4(4) . .
O38 Mo12 O43 73.7(4) . .
O27 Mo12 O43 81.0(4) . .
O39 Mo12 O43 71.8(3) . .
Au2 O1 Au1 91.6(3) . .
Au3 O2 Au4 92.7(3) . 2_766
Au5 O3 Au6 94.3(5) . .
Mo2 O16 Mo1 150.4(5) . .
Mo3 O17 Mo2 152.2(6) . .
Mo1 O18 Mo3 150.6(6) . .
Mo4 O19 Mo5 151.7(7) . .
Mo6 O20 Mo7 150.5(6) . .
Mo8 O21 Mo9 151.4(6) . .
Mo10 O22 Mo4 151.1(5) . .
Mo5 O23 Mo10 149.4(6) . .
Mo11 O24 Mo6 148.9(6) . .
Mo7 O25 Mo11 149.0(6) . .
Mo12 O26 Mo8 150.2(7) . .
Mo9 O27 Mo12 152.1(5) . .
Mo4 O28 Mo1 125.4(6) . .
Mo2 O29 Mo5 125.6(5) . .
Mo6 O30 Mo2 125.5(5) . .
Mo3 O31 Mo7 125.3(5) . .
Mo8 O32 Mo3 125.6(5) . .
Mo1 O33 Mo9 127.4(6) . .
Mo5 O34 Mo6 124.4(5) . .
Mo7 O35 Mo8 125.3(6) . .
Mo9 O36 Mo4 125.5(6) . .
Mo11 O37 Mo10 126.2(6) . .
Mo12 O38 Mo11 124.9(6) . .
Mo10 O39 Mo12 124.3(5) . .
P7 O40 Mo4 126.1(5) . .
P7 O40 Mo9 125.7(5) . .
Mo4 O40 Mo9 89.4(4) . .
P7 O40 Mo1 125.2(5) . .
Mo4 O40 Mo1 89.2(4) . .
Mo9 O40 Mo1 89.7(4) . .
P7 O41 Mo2 127.1(6) . .
P7 O41 Mo6 125.9(6) . .
Mo2 O41 Mo6 89.5(3) . .
P7 O41 Mo5 124.7(5) . .
Mo2 O41 Mo5 88.7(3) . .
Mo6 O41 Mo5 89.1(3) . .
P7 O42 Mo3 126.7(6) . .
P7 O42 Mo7 125.5(6) . .
Mo3 O42 Mo7 89.3(3) . .
P7 O42 Mo8 125.3(5) . .
Mo3 O42 Mo8 89.4(3) . .
Mo7 O42 Mo8 88.8(3) . .
P7 O43 Mo11 125.6(6) . .
P7 O43 Mo12 125.4(5) . .
Mo11 O43 Mo12 89.5(4) . .
P7 O43 Mo10 126.2(6) . .
Mo11 O43 Mo10 88.8(3) . .
Mo12 O43 Mo10 89.6(3) . .
C13 P1 C7 105.9(8) . .
C13 P1 C1 105.8(8) . .
C7 P1 C1 106.5(8) . .
C13 P1 Au1 110.9(6) . .
C7 P1 Au1 116.3(5) . .
C1 P1 Au1 110.8(5) . .
C25 P2 C19 103.8(7) . .
C25 P2 C31 105.1(9) . .
C19 P2 C31 104.5(8) . .
C25 P2 Au2 111.5(6) . .
C19 P2 Au2 113.4(6) . .
C31 P2 Au2 117.3(6) . .
C49 P3 C43 104.4(8) . .
C49 P3 C37 106.7(8) . .
C43 P3 C37 106.8(8) . .
C49 P3 Au3 115.9(6) . .
C43 P3 Au3 113.9(6) . .
C37 P3 Au3 108.5(7) . .
C61 P4 C55 104.6(7) . .
C61 P4 C67 104.7(7) . .
C55 P4 C67 107.8(7) . .
C61 P4 Au4 110.9(5) . .
C55 P4 Au4 114.5(4) . .
C67 P4 Au4 113.5(5) . .
C85 P5 C79 107.3(9) . .
C85 P5 C73 105.5(8) . .
C79 P5 C73 105.3(8) . .
C85 P5 Au5 113.4(7) . .
C79 P5 Au5 109.9(7) . .
C73 P5 Au5 114.9(6) . .
C91 P6 C97 103.9(10) . .
C91 P6 C103 105.6(11) . .
C97 P6 C103 104.5(10) . .
C91 P6 Au6 109.5(9) . .
C97 P6 Au6 116.1(6) . .
C103 P6 Au6 116.0(9) . .
O41 P7 O43 110.4(6) . .
O41 P7 O40 109.5(6) . .
O43 P7 O40 109.1(6) . .
O41 P7 O42 108.1(5) . .
O43 P7 O42 110.4(6) . .
O40 P7 O42 109.4(6) . .

loop_
_geom_bond_atom_site_label_1
_geom_bond_atom_site_label_2
_geom_bond_distance
_geom_bond_site_symmetry_2
Au1 O1 2.133(8) .
Au1 P1 2.225(4) .
Au1 Au2 3.0221(11) .
Au1 Au2 3.1655(10) 2_665
Au2 O1 2.083(9) .
Au2 P2 2.218(5) .
Au2 Au1 3.1654(10) 2_665
Au3 O2 2.068(10) .
Au3 P3 2.213(5) .
Au3 Au4 3.0119(10) 2_766
Au3 Au4 3.2529(9) .
Au4 O2 2.093(8) 2_766
Au4 P4 2.218(4) .
Au4 Au3 3.0119(10) 2_766
Au5 O3 2.053(10) .
Au5 P5 2.218(5) .
Au5 Au6 3.0155(11) .
Au6 O3 2.059(12) .
Au6 P6 2.198(6) .
C1 C6 1.36(2) .
C1 C2 1.38(2) .
C1 P1 1.856(18) .
C2 C3 1.39(2) .
C3 C4 1.33(2) .
C4 C5 1.35(2) .
C4 Cl1 1.785(17) .
C5 C6 1.39(2) .
C7 C12 1.38(2) .
C7 C8 1.38(2) .
C7 P1 1.824(15) .
C8 C9 1.38(2) .
C9 C10 1.41(3) .
C10 C11 1.31(2) .
C10 Cl2 1.744(17) .
C11 C12 1.39(3) .
C13 C14 1.38(2) .
C13 C18 1.42(3) .
C13 P1 1.76(2) .
C14 C15 1.43(3) .
C15 C16 1.28(3) .
C16 C17 1.41(3) .
C16 Cl3 1.75(2) .
C17 C18 1.35(2) .
C19 C24 1.36(2) .
C19 C20 1.40(2) .
C19 P2 1.820(16) .
C20 C21 1.36(2) .
C21 C22 1.42(2) .
C22 C23 1.37(3) .
C22 Cl4 1.728(17) .
C23 C24 1.38(2) .
C25 C26 1.36(2) .
C25 C30 1.39(2) .
C25 P2 1.819(16) .
C26 C27 1.35(2) .
C27 C28 1.35(2) .
C28 C29 1.31(3) .
C28 Cl5 1.765(17) .
C29 C30 1.41(2) .
C31 C32 1.35(2) .
C31 C36 1.38(2) .
C31 P2 1.841(19) .
C32 C33 1.39(2) .
C33 C34 1.31(2) .
C34 C35 1.43(3) .
C34 Cl6 1.74(2) .
C35 C36 1.33(2) .
C37 C38 1.38(2) .
C37 C42 1.39(2) .
C37 P3 1.826(16) .
C38 C39 1.38(2) .
C39 C40 1.39(2) .
C40 C41 1.31(3) .
C40 Cl7 1.740(18) .
C41 C42 1.40(2) .
C43 C44 1.36(3) .
C43 C48 1.37(2) .
C43 P3 1.809(16) .
C44 C45 1.34(3) .
C45 C46 1.36(4) .
C46 C47 1.34(4) .
C46 Cl8 1.74(3) .
C47 C48 1.37(3) .
C49 C54 1.38(2) .
C49 C50 1.44(2) .
C49 P3 1.795(17) .
C50 C51 1.39(2) .
C51 C52 1.42(2) .
C52 C53 1.33(2) .
C52 Cl9 1.755(17) .
C53 C54 1.42(2) .
C55 C60 1.38(2) .
C55 C56 1.387(19) .
C55 P4 1.818(16) .
C56 C57 1.32(2) .
C57 C58 1.41(2) .
C58 C59 1.35(2) .
C58 Cl10 1.789(18) .
C59 C60 1.40(2) .
C61 C62 1.37(2) .
C61 C66 1.37(2) .
C61 P4 1.813(16) .
C62 C63 1.43(2) .
C63 C64 1.37(2) .
C64 C65 1.32(2) .
C64 Cl11 1.728(17) .
C65 C66 1.423(19) .
C67 C68 1.34(2) .
C67 C72 1.40(2) .
C67 P4 1.836(14) .
C68 C69 1.42(2) .
C69 C70 1.30(2) .
C70 C71 1.40(2) .
C70 Cl12 1.741(15) .
C71 C72 1.34(2) .
C73 C74 1.41(2) .
C73 C78 1.42(2) .
C73 P5 1.787(17) .
C74 C75 1.36(3) .
C75 C76 1.37(3) .
C76 C77 1.36(3) .
C76 Cl13 1.76(2) .
C77 C78 1.29(2) .
C79 C80 1.38(3) .
C79 C84 1.39(3) .
C79 P5 1.79(2) .
C80 C81 1.41(3) .
C81 C82 1.39(3) .
C82 C83 1.26(3) .
C82 Cl14 1.78(2) .
C83 C84 1.41(3) .
C85 C90 1.35(2) .
C85 C86 1.38(3) .
C85 P5 1.772(19) .
C86 C87 1.40(3) .
C87 C88 1.29(3) .
C88 C89 1.39(3) .
C88 Cl15 1.73(2) .
C89 C90 1.36(2) .
C91 C96 1.34(4) .
C91 C92 1.37(3) .
C91 P6 1.67(3) .
C92 C93 1.42(3) .
C93 C94 1.16(4) .
C94 C95 1.31(4) .
C94 Cl16 1.83(4) .
C95 C96 1.41(4) .
C97 C102 1.39(3) .
C97 C98 1.41(2) .
C97 P6 1.753(19) .
C98 C99 1.36(2) .
C99 C100 1.43(3) .
C100 C101 1.40(3) .
C100 Cl17 1.71(2) .
C101 C102 1.41(3) .
C103 C108 1.30(3) .
C103 C104 1.39(3) .
C103 P6 1.77(2) .
C104 C105 1.40(3) .
C105 C106 1.37(3) .
C106 C107 1.32(3) .
C106 Cl18 1.74(2) .
C107 C108 1.47(3) .
Mo1 O4 1.632(11) .
Mo1 O33 1.849(9) .
Mo1 O18 1.860(10) .
Mo1 O16 1.967(9) .
Mo1 O28 2.012(10) .
Mo1 O40 2.438(11) .
Mo2 O5 1.688(10) .
Mo2 O16 1.847(9) .
Mo2 O29 1.855(9) .
Mo2 O17 1.966(9) .
Mo2 O30 1.991(11) .
Mo2 O41 2.433(9) .
Mo3 O6 1.662(10) .
Mo3 O31 1.837(11) .
Mo3 O17 1.849(9) .
Mo3 O18 1.965(10) .
Mo3 O32 2.004(9) .
Mo3 O42 2.435(9) .
Mo4 O7 1.673(11) .
Mo4 O28 1.819(11) .
Mo4 O19 1.841(10) .
Mo4 O36 1.991(9) .
Mo4 O22 2.123(14) .
Mo4 O40 2.413(10) .
Mo5 O8 1.688(10) .
Mo5 O23 1.828(9) .
Mo5 O34 1.848(11) .
Mo5 O19 1.961(11) .
Mo5 O29 1.985(10) .
Mo5 O41 2.454(9) .
Mo6 O9 1.701(10) .
Mo6 O20 1.795(10) .
Mo6 O30 1.865(11) .
Mo6 O24 1.978(10) .
Mo6 O34 2.032(10) .
Mo6 O41 2.440(10) .
Mo7 O10 1.684(11) .
Mo7 O25 1.819(10) .
Mo7 O35 1.871(9) .
Mo7 O31 2.018(10) .
Mo7 O20 2.020(10) .
Mo7 O42 2.438(11) .
Mo8 O11 1.656(9) .
Mo8 O21 1.829(12) .
Mo8 O32 1.855(9) .
Mo8 O35 1.975(11) .
Mo8 O26 2.018(10) .
Mo8 O42 2.445(8) .
Mo9 O12 1.690(9) .
Mo9 O36 1.840(10) .
Mo9 O27 1.878(12) .
Mo9 O33 1.982(11) .
Mo9 O21 2.004(12) .
Mo9 O40 2.430(10) .
Mo10 O13 1.706(10) .
Mo10 O22 1.729(14) .
Mo10 O39 1.845(9) .
Mo10 O37 1.986(12) .
Mo10 O23 2.006(9) .
Mo10 O43 2.450(9) .
Mo11 O14 1.716(12) .
Mo11 O37 1.831(10) .
Mo11 O24 1.858(9) .
Mo11 O38 1.999(10) .
Mo11 O25 2.030(10) .
Mo11 O43 2.419(12) .
Mo12 O15 1.678(10) .
Mo12 O26 1.811(10) .
Mo12 O38 1.852(12) .
Mo12 O27 1.909(13) .
Mo12 O39 2.041(10) .
Mo12 O43 2.430(9) .
O2 Au4 2.093(8) 2_766
O40 P7 1.534(12) .
O41 P7 1.511(9) .
O42 P7 1.535(10) .
O43 P7 1.527(10) .

loop_
_geom_torsion_atom_site_label_1
_geom_torsion_atom_site_label_2
_geom_torsion_atom_site_label_3
_geom_torsion_atom_site_label_4
_geom_torsion
_geom_torsion_site_symmetry_1
_geom_torsion_site_symmetry_4
P1 Au1 Au2 O1 176.8(4) . .
Au2 Au1 Au2 O1 -72.8(3) 2_665 .
O1 Au1 Au2 P2 -177.8(4) . .
P1 Au1 Au2 P2 -1.0(2) . .
Au2 Au1 Au2 P2 109.32(15) 2_665 .
O1 Au1 Au2 Au1 72.8(3) . 2_665
P1 Au1 Au2 Au1 -110.35(14) . 2_665
Au2 Au1 Au2 Au1 0.001(2) 2_665 2_665
O2 Au3 Au4 O2 -80.1(4) . 2_766
P3 Au3 Au4 O2 94.6(3) . 2_766
Au4 Au3 Au4 O2 -39.1(3) 2_766 2_766
O2 Au3 Au4 P4 93.8(3) . .
P3 Au3 Au4 P4 -91.46(17) . .
Au4 Au3 Au4 P4 134.91(12) 2_766 .
O2 Au3 Au4 Au3 -41.1(2) . 2_766
P3 Au3 Au4 Au3 133.63(12) . 2_766
Au4 Au3 Au4 Au3 0.0 2_766 2_766
P5 Au5 Au6 O3 173.7(4) . .
O3 Au5 Au6 P6 174.3(4) . .
P5 Au5 Au6 P6 -12.1(2) . .
C6 C1 C2 C3 1(2) . .
P1 C1 C2 C3 -176.0(12) . .
C1 C2 C3 C4 -4(2) . .
C2 C3 C4 C5 4(2) . .
C2 C3 C4 Cl1 177.9(12) . .
C3 C4 C5 C6 -1(2) . .
Cl1 C4 C5 C6 -175.3(11) . .
C2 C1 C6 C5 1(2) . .
P1 C1 C6 C5 178.3(11) . .
C4 C5 C6 C1 -1(2) . .
C12 C7 C8 C9 2(3) . .
P1 C7 C8 C9 178.2(13) . .
C7 C8 C9 C10 -3(3) . .
C8 C9 C10 C11 2(3) . .
C8 C9 C10 Cl2 -179.8(13) . .
C9 C10 C11 C12 1(3) . .
Cl2 C10 C11 C12 -177.5(15) . .
C8 C7 C12 C11 1(3) . .
P1 C7 C12 C11 -175.5(15) . .
C10 C11 C12 C7 -2(3) . .
C18 C13 C14 C15 -7(3) . .
P1 C13 C14 C15 179.1(17) . .
C13 C14 C15 C16 3(4) . .
C14 C15 C16 C17 1(4) . .
C14 C15 C16 Cl3 177.6(16) . .
C15 C16 C17 C18 1(3) . .
Cl3 C16 C17 C18 -176.0(15) . .
C16 C17 C18 C13 -6(3) . .
C14 C13 C18 C17 9(3) . .
P1 C13 C18 C17 -176.9(15) . .
C24 C19 C20 C21 -3(3) . .
P2 C19 C20 C21 176.2(13) . .
C19 C20 C21 C22 3(3) . .
C20 C21 C22 C23 1(3) . .
C20 C21 C22 Cl4 177.6(13) . .
C21 C22 C23 C24 -5(3) . .
Cl4 C22 C23 C24 178.3(15) . .
C20 C19 C24 C23 -2(3) . .
P2 C19 C24 C23 179.3(15) . .
C22 C23 C24 C19 6(3) . .
C30 C25 C26 C27 -3(2) . .
P2 C25 C26 C27 -178.1(12) . .
C25 C26 C27 C28 8(2) . .
C26 C27 C28 C29 -6(3) . .
C26 C27 C28 Cl5 177.8(12) . .
C27 C28 C29 C30 1(3) . .
Cl5 C28 C29 C30 176.7(14) . .
C26 C25 C30 C29 -2(3) . .
P2 C25 C30 C29 172.2(15) . .
C28 C29 C30 C25 4(3) . .
C36 C31 C32 C33 6(3) . .
P2 C31 C32 C33 174.2(16) . .
C31 C32 C33 C34 -4(3) . .
C32 C33 C34 C35 2(3) . .
C32 C33 C34 Cl6 -178.3(17) . .
C33 C34 C35 C36 -3(3) . .
Cl6 C34 C35 C36 177.2(15) . .
C34 C35 C36 C31 6(3) . .
C32 C31 C36 C35 -7(3) . .
P2 C31 C36 C35 -176.0(15) . .
C42 C37 C38 C39 -7(3) . .
P3 C37 C38 C39 -178.6(13) . .
C37 C38 C39 C40 3(2) . .
C38 C39 C40 C41 -1(3) . .
C38 C39 C40 Cl7 -179.1(13) . .
C39 C40 C41 C42 2(3) . .
Cl7 C40 C41 C42 -179.9(16) . .
C38 C37 C42 C41 8(3) . .
P3 C37 C42 C41 179.5(16) . .
C40 C41 C42 C37 -5(3) . .
C48 C43 C44 C45 -1(3) . .
P3 C43 C44 C45 175.0(19) . .
C43 C44 C45 C46 3(4) . .
C44 C45 C46 C47 -2(5) . .
C44 C45 C46 Cl8 -177(2) . .
C45 C46 C47 C48 -2(5) . .
Cl8 C46 C47 C48 173.8(19) . .
C44 C43 C48 C47 -3(3) . .
P3 C43 C48 C47 -178.8(16) . .
C46 C47 C48 C43 4(4) . .
C54 C49 C50 C51 -3(2) . .
P3 C49 C50 C51 178.2(13) . .
C49 C50 C51 C52 4(3) . .
C50 C51 C52 C53 -6(3) . .
C50 C51 C52 Cl9 179.3(13) . .
C51 C52 C53 C54 7(2) . .
Cl9 C52 C53 C54 -179.2(11) . .
C50 C49 C54 C53 3(2) . .
P3 C49 C54 C53 -178.0(11) . .
C52 C53 C54 C49 -5(2) . .
C60 C55 C56 C57 3(2) . .
P4 C55 C56 C57 173.9(12) . .
C55 C56 C57 C58 -2(2) . .
C56 C57 C58 C59 0(2) . .
C56 C57 C58 Cl10 -179.8(12) . .
C57 C58 C59 C60 0(2) . .
Cl10 C58 C59 C60 -180.0(11) . .
C56 C55 C60 C59 -3(2) . .
P4 C55 C60 C59 -173.5(12) . .
C58 C59 C60 C55 1(2) . .
C66 C61 C62 C63 -4(3) . .
P4 C61 C62 C63 175.5(13) . .
C61 C62 C63 C64 2(3) . .
C62 C63 C64 C65 1(3) . .
C62 C63 C64 Cl11 179.1(14) . .
C63 C64 C65 C66 -1(3) . .
Cl11 C64 C65 C66 -179.4(11) . .
C62 C61 C66 C65 4(2) . .
P4 C61 C66 C65 -175.8(11) . .
C64 C65 C66 C61 -1(2) . .
C72 C67 C68 C69 1(3) . .
P4 C67 C68 C69 -176.0(14) . .
C67 C68 C69 C70 -1(3) . .
C68 C69 C70 C71 0(3) . .
C68 C69 C70 Cl12 -178.8(13) . .
C69 C70 C71 C72 0(3) . .
Cl12 C70 C71 C72 179.0(14) . .
C70 C71 C72 C67 0(3) . .
C68 C67 C72 C71 -1(3) . .
P4 C67 C72 C71 176.4(14) . .
C78 C73 C74 C75 -1(3) . .
P5 C73 C74 C75 171.4(16) . .
C73 C74 C75 C76 7(3) . .
C74 C75 C76 C77 -9(3) . .
C74 C75 C76 Cl13 175.4(17) . .
C75 C76 C77 C78 6(4) . .
Cl13 C76 C77 C78 -178.5(18) . .
C76 C77 C78 C73 0(3) . .
C74 C73 C78 C77 -2(3) . .
P5 C73 C78 C77 -174.8(17) . .
C84 C79 C80 C81 1(3) . .
P5 C79 C80 C81 -175.4(16) . .
C79 C80 C81 C82 0(3) . .
C80 C81 C82 C83 2(4) . .
C80 C81 C82 Cl14 179.4(17) . .
C81 C82 C83 C84 -4(4) . .
Cl14 C82 C83 C84 178.0(14) . .
C80 C79 C84 C83 -4(3) . .
P5 C79 C84 C83 172.9(16) . .
C82 C83 C84 C79 5(3) . .
C90 C85 C86 C87 3(4) . .
P5 C85 C86 C87 -179(2) . .
C85 C86 C87 C88 -4(5) . .
C86 C87 C88 C89 -1(4) . .
C86 C87 C88 Cl15 -175(2) . .
C87 C88 C89 C90 4(3) . .
Cl15 C88 C89 C90 179.0(14) . .
C86 C85 C90 C89 1(3) . .
P5 C85 C90 C89 -176.6(14) . .
C88 C89 C90 C85 -5(3) . .
C96 C91 C92 C93 -2(4) . .
P6 C91 C92 C93 -180(2) . .
C91 C92 C93 C94 -6(6) . .
C92 C93 C94 C95 2(7) . .
C92 C93 C94 Cl16 -175(2) . .
C93 C94 C95 C96 7(7) . .
Cl16 C94 C95 C96 -175(3) . .
C92 C91 C96 C95 12(5) . .
P6 C91 C96 C95 -170(3) . .
C94 C95 C96 C91 -16(6) . .
C102 C97 C98 C99 1(3) . .
P6 C97 C98 C99 175.0(17) . .
C97 C98 C99 C100 -1(3) . .
C98 C99 C100 C101 -1(3) . .
C98 C99 C100 Cl17 -177.3(16) . .
C99 C100 C101 C102 3(3) . .
Cl17 C100 C101 C102 179.9(17) . .
C98 C97 C102 C101 2(3) . .
P6 C97 C102 C101 -172.2(19) . .
C100 C101 C102 C97 -4(4) . .
C108 C103 C104 C105 -7(3) . .
P6 C103 C104 C105 173.6(17) . .
C103 C104 C105 C106 0(3) . .
C104 C105 C106 C107 6(3) . .
C104 C105 C106 Cl18 -175.1(15) . .
C105 C106 C107 C108 -5(3) . .
Cl18 C106 C107 C108 176.9(15) . .
C104 C103 C108 C107 10(4) . .
P6 C103 C108 C107 -171.2(17) . .
C106 C107 C108 C103 -4(4) . .
P2 Au2 O1 Au1 38(6) . .
Au1 Au2 O1 Au1 -98.7(3) 2_665 .
P1 Au1 O1 Au2 -22(3) . .
Au2 Au1 O1 Au2 106.0(3) 2_665 .
P3 Au3 O2 Au4 -19(3) . 2_766
Au4 Au3 O2 Au4 109.0(3) . 2_766
P5 Au5 O3 Au6 -40(3) . .
P6 Au6 O3 Au5 -51(4) . .
O5 Mo2 O16 Mo1 -127.9(11) . .
O29 Mo2 O16 Mo1 126.1(11) . .
O17 Mo2 O16 Mo1 -28.1(11) . .
O30 Mo2 O16 Mo1 30.4(18) . .
O41 Mo2 O16 Mo1 52.8(11) . .
O4 Mo1 O16 Mo2 134.3(11) . .
O33 Mo1 O16 Mo2 -66.9(15) . .
O18 Mo1 O16 Mo2 30.0(11) . .
O28 Mo1 O16 Mo2 -130.3(12) . .
O40 Mo1 O16 Mo2 -58.4(11) . .
O6 Mo3 O17 Mo2 -131.3(13) . .
O31 Mo3 O17 Mo2 125.1(14) . .
O18 Mo3 O17 Mo2 -30.7(14) . .
O32 Mo3 O17 Mo2 24(2) . .
O42 Mo3 O17 Mo2 51.8(13) . .
O5 Mo2 O17 Mo3 133.4(13) . .
O16 Mo2 O17 Mo3 30.0(14) . .
O29 Mo2 O17 Mo3 -69.0(19) . .
O30 Mo2 O17 Mo3 -129.2(14) . .
O41 Mo2 O17 Mo3 -56.6(13) . .
O4 Mo1 O18 Mo3 -136.8(11) . .
O33 Mo1 O18 Mo3 119.5(11) . .
O16 Mo1 O18 Mo3 -34.0(11) . .
O28 Mo1 O18 Mo3 20.2(18) . .
O40 Mo1 O18 Mo3 47.7(11) . .
O6 Mo3 O18 Mo1 136.9(11) . .
O31 Mo3 O18 Mo1 -61.7(16) . .
O17 Mo3 O18 Mo1 34.3(11) . .
O32 Mo3 O18 Mo1 -124.2(11) . .
O42 Mo3 O18 Mo1 -51.9(11) . .
O7 Mo4 O19 Mo5 -130.3(12) . .
O28 Mo4 O19 Mo5 125.9(12) . .
O36 Mo4 O19 Mo5 26(2) . .
O22 Mo4 O19 Mo5 -30.2(12) . .
O40 Mo4 O19 Mo5 52.1(12) . .
O8 Mo5 O19 Mo4 134.8(12) . .
O23 Mo5 O19 Mo4 30.8(12) . .
O34 Mo5 O19 Mo4 -68.2(17) . .
O29 Mo5 O19 Mo4 -129.6(12) . .
O41 Mo5 O19 Mo4 -57.1(12) . .
O9 Mo6 O20 Mo7 -134.2(13) . .
O30 Mo6 O20 Mo7 120.9(13) . .
O24 Mo6 O20 Mo7 -35.3(13) . .
O34 Mo6 O20 Mo7 22(2) . .
O41 Mo6 O20 Mo7 48.2(13) . .
O10 Mo7 O20 Mo6 136.8(13) . .
O25 Mo7 O20 Mo6 35.7(13) . .
O35 Mo7 O20 Mo6 -63.0(18) . .
O31 Mo7 O20 Mo6 -125.0(13) . .
O42 Mo7 O20 Mo6 -52.9(13) . .
O11 Mo8 O21 Mo9 -133.3(11) . .
O32 Mo8 O21 Mo9 122.9(11) . .
O35 Mo8 O21 Mo9 24.1(19) . .
O26 Mo8 O21 Mo9 -32.2(11) . .
O42 Mo8 O21 Mo9 50.1(11) . .
O12 Mo9 O21 Mo8 137.0(12) . .
O36 Mo9 O21 Mo8 -65.0(18) . .
O27 Mo9 O21 Mo8 31.3(12) . .
O33 Mo9 O21 Mo8 -126.1(12) . .
O40 Mo9 O21 Mo8 -54.6(11) . .
O13 Mo10 O22 Mo4 -134.7(12) . .
O39 Mo10 O22 Mo4 120.7(12) . .
O37 Mo10 O22 Mo4 24(2) . .
O23 Mo10 O22 Mo4 -34.7(12) . .
O43 Mo10 O22 Mo4 46.9(12) . .
O7 Mo4 O22 Mo10 136.1(12) . .
O28 Mo4 O22 Mo10 -58.0(18) . .
O19 Mo4 O22 Mo10 35.0(12) . .
O36 Mo4 O22 Mo10 -124.2(13) . .
O40 Mo4 O22 Mo10 -51.9(12) . .
O8 Mo5 O23 Mo10 -129.0(12) . .
O34 Mo5 O23 Mo10 126.0(12) . .
O19 Mo5 O23 Mo10 -29.3(13) . .
O29 Mo5 O23 Mo10 31(2) . .
O41 Mo5 O23 Mo10 51.9(12) . .
O13 Mo10 O23 Mo5 132.4(13) . .
O22 Mo10 O23 Mo5 31.6(13) . .
O39 Mo10 O23 Mo5 -67(2) . .
O37 Mo10 O23 Mo5 -127.8(13) . .
O43 Mo10 O23 Mo5 -55.9(12) . .
O14 Mo11 O24 Mo6 -133.2(11) . .
O37 Mo11 O24 Mo6 119.6(12) . .
O38 Mo11 O24 Mo6 15(2) . .
O25 Mo11 O24 Mo6 -37.1(11) . .
O43 Mo11 O24 Mo6 46.0(11) . .
O9 Mo6 O24 Mo11 139.7(12) . .
O20 Mo6 O24 Mo11 37.6(12) . .
O30 Mo6 O24 Mo11 -64.2(17) . .
O34 Mo6 O24 Mo11 -122.8(12) . .
O41 Mo6 O24 Mo11 -50.1(11) . .
O10 Mo7 O25 Mo11 -135.1(12) . .
O35 Mo7 O25 Mo11 120.6(12) . .
O31 Mo7 O25 Mo11 21(2) . .
O20 Mo7 O25 Mo11 -34.8(12) . .
O42 Mo7 O25 Mo11 47.2(12) . .
O14 Mo11 O25 Mo7 138.0(12) . .
O37 Mo11 O25 Mo7 -64.9(17) . .
O24 Mo11 O25 Mo7 36.8(12) . .
O38 Mo11 O25 Mo7 -124.7(13) . .
O43 Mo11 O25 Mo7 -52.2(12) . .
O15 Mo12 O26 Mo8 -131.7(11) . .
O38 Mo12 O26 Mo8 123.8(11) . .
O27 Mo12 O26 Mo8 -30.6(11) . .
O39 Mo12 O26 Mo8 28(2) . .
O43 Mo12 O26 Mo8 50.5(11) . .
O11 Mo8 O26 Mo12 137.0(11) . .
O21 Mo8 O26 Mo12 32.3(11) . .
O32 Mo8 O26 Mo12 -61.3(18) . .
O35 Mo8 O26 Mo12 -127.7(11) . .
O42 Mo8 O26 Mo12 -54.8(11) . .
O12 Mo9 O27 Mo12 -127.0(11) . .
O36 Mo9 O27 Mo12 127.9(11) . .
O33 Mo9 O27 Mo12 28.8(17) . .
O21 Mo9 O27 Mo12 -26.8(11) . .
O40 Mo9 O27 Mo12 55.3(11) . .
O15 Mo12 O27 Mo9 131.7(11) . .
O26 Mo12 O27 Mo9 27.8(11) . .
O38 Mo12 O27 Mo9 -69.1(16) . .
O39 Mo12 O27 Mo9 -132.7(12) . .
O43 Mo12 O27 Mo9 -60.0(11) . .
O7 Mo4 O28 Mo1 169.7(6) . .
O19 Mo4 O28 Mo1 -86.3(7) . .
O36 Mo4 O28 Mo1 69.1(7) . .
O22 Mo4 O28 Mo1 3.9(14) . .
O40 Mo4 O28 Mo1 -2.4(5) . .
O4 Mo1 O28 Mo4 -170.7(6) . .
O33 Mo1 O28 Mo4 -69.6(7) . .
O18 Mo1 O28 Mo4 31.6(13) . .
O16 Mo1 O28 Mo4 86.9(7) . .
O40 Mo1 O28 Mo4 2.4(5) . .
O5 Mo2 O29 Mo5 169.7(7) . .
O16 Mo2 O29 Mo5 -83.9(7) . .
O17 Mo2 O29 Mo5 12.5(15) . .
O30 Mo2 O29 Mo5 71.8(7) . .
O41 Mo2 O29 Mo5 -0.4(6) . .
O8 Mo5 O29 Mo2 -177.1(7) . .
O23 Mo5 O29 Mo2 22.2(17) . .
O34 Mo5 O29 Mo2 -74.6(7) . .
O19 Mo5 O29 Mo2 83.6(7) . .
O41 Mo5 O29 Mo2 0.4(6) . .
O9 Mo6 O30 Mo2 168.8(7) . .
O20 Mo6 O30 Mo2 -86.2(7) . .
O24 Mo6 O30 Mo2 13.0(15) . .
O34 Mo6 O30 Mo2 70.8(6) . .
O41 Mo6 O30 Mo2 -1.6(5) . .
O5 Mo2 O30 Mo6 -176.0(6) . .
O16 Mo2 O30 Mo6 25.3(14) . .
O29 Mo2 O30 Mo6 -73.1(7) . .
O17 Mo2 O30 Mo6 84.6(7) . .
O41 Mo2 O30 Mo6 1.7(5) . .
O6 Mo3 O31 Mo7 168.7(6) . .
O17 Mo3 O31 Mo7 -86.0(6) . .
O18 Mo3 O31 Mo7 7.2(14) . .
O32 Mo3 O31 Mo7 68.3(6) . .
O42 Mo3 O31 Mo7 -2.8(5) . .
O10 Mo7 O31 Mo3 -173.1(6) . .
O25 Mo7 O31 Mo3 30.5(14) . .
O35 Mo7 O31 Mo3 -71.2(6) . .
O20 Mo7 O31 Mo3 87.1(6) . .
O42 Mo7 O31 Mo3 2.8(5) . .
O11 Mo8 O32 Mo3 164.0(7) . .
O21 Mo8 O32 Mo3 -88.8(7) . .
O35 Mo8 O32 Mo3 67.4(6) . .
O26 Mo8 O32 Mo3 2.2(15) . .
O42 Mo8 O32 Mo3 -4.5(6) . .
O6 Mo3 O32 Mo8 -170.4(7) . .
O31 Mo3 O32 Mo8 -69.2(7) . .
O17 Mo3 O32 Mo8 33.8(14) . .
O18 Mo3 O32 Mo8 89.5(6) . .
O42 Mo3 O32 Mo8 4.6(6) . .
O4 Mo1 O33 Mo9 163.5(7) . .
O18 Mo1 O33 Mo9 -89.8(7) . .
O16 Mo1 O33 Mo9 4.6(14) . .
O28 Mo1 O33 Mo9 66.4(7) . .
O40 Mo1 O33 Mo9 -4.3(6) . .
O12 Mo9 O33 Mo1 -170.9(7) . .
O36 Mo9 O33 Mo1 -68.9(7) . .
O27 Mo9 O33 Mo1 32.5(12) . .
O21 Mo9 O33 Mo1 89.2(7) . .
O40 Mo9 O33 Mo1 4.4(6) . .
O8 Mo5 O34 Mo6 166.4(6) . .
O23 Mo5 O34 Mo6 -87.3(7) . .
O19 Mo5 O34 Mo6 9.6(15) . .
O29 Mo5 O34 Mo6 70.3(6) . .
O41 Mo5 O34 Mo6 -1.7(5) . .
O9 Mo6 O34 Mo5 -174.1(7) . .
O20 Mo6 O34 Mo5 29.2(16) . .
O30 Mo6 O34 Mo5 -72.2(7) . .
O24 Mo6 O34 Mo5 87.4(7) . .
O41 Mo6 O34 Mo5 1.7(6) . .
O10 Mo7 O35 Mo8 169.3(6) . .
O25 Mo7 O35 Mo8 -86.8(7) . .
O31 Mo7 O35 Mo8 70.2(6) . .
O20 Mo7 O35 Mo8 9.3(14) . .
O42 Mo7 O35 Mo8 -1.2(5) . .
O11 Mo8 O35 Mo7 -173.4(6) . .
O21 Mo8 O35 Mo7 28.5(14) . .
O32 Mo8 O35 Mo7 -72.0(6) . .
O26 Mo8 O35 Mo7 85.3(6) . .
O42 Mo8 O35 Mo7 1.2(5) . .
O12 Mo9 O36 Mo4 166.2(7) . .
O27 Mo9 O36 Mo4 -85.2(8) . .
O33 Mo9 O36 Mo4 67.9(7) . .
O21 Mo9 O36 Mo4 8.3(17) . .
O40 Mo9 O36 Mo4 -2.4(6) . .
O7 Mo4 O36 Mo9 -173.6(8) . .
O28 Mo4 O36 Mo9 -71.9(8) . .
O19 Mo4 O36 Mo9 30.0(15) . .
O22 Mo4 O36 Mo9 86.4(8) . .
O40 Mo4 O36 Mo9 2.5(7) . .
O14 Mo11 O37 Mo10 168.7(7) . .
O24 Mo11 O37 Mo10 -86.7(7) . .
O38 Mo11 O37 Mo10 70.7(7) . .
O25 Mo11 O37 Mo10 12.2(15) . .
O43 Mo11 O37 Mo10 -1.0(6) . .
O13 Mo10 O37 Mo11 -176.0(6) . .
O22 Mo10 O37 Mo11 25.4(15) . .
O39 Mo10 O37 Mo11 -73.8(7) . .
O23 Mo10 O37 Mo11 84.8(7) . .
O43 Mo10 O37 Mo11 1.0(6) . .
O15 Mo12 O38 Mo11 164.8(6) . .
O26 Mo12 O38 Mo11 -89.2(7) . .
O27 Mo12 O38 Mo11 5.7(14) . .
O39 Mo12 O38 Mo11 68.2(6) . .
O43 Mo12 O38 Mo11 -3.7(5) . .
O14 Mo11 O38 Mo12 -174.9(7) . .
O37 Mo11 O38 Mo12 -70.3(7) . .
O24 Mo11 O38 Mo12 36.3(15) . .
O25 Mo11 O38 Mo12 89.5(7) . .
O43 Mo11 O38 Mo12 3.8(5) . .
O13 Mo10 O39 Mo12 170.3(8) . .
O22 Mo10 O39 Mo12 -86.1(8) . .
O37 Mo10 O39 Mo12 69.9(8) . .
O23 Mo10 O39 Mo12 10.2(18) . .
O43 Mo10 O39 Mo12 -1.5(7) . .
O15 Mo12 O39 Mo10 -174.6(9) . .
O26 Mo12 O39 Mo10 25.4(19) . .
O38 Mo12 O39 Mo10 -72.3(8) . .
O27 Mo12 O39 Mo10 84.8(8) . .
O43 Mo12 O39 Mo10 1.5(7) . .
O7 Mo4 O40 P7 161(3) . .
O28 Mo4 O40 P7 -133.0(7) . .
O19 Mo4 O40 P7 -34.7(7) . .
O36 Mo4 O40 P7 134.1(8) . .
O22 Mo4 O40 P7 49.5(6) . .
O7 Mo4 O40 Mo9 25(4) . .
O28 Mo4 O40 Mo9 91.4(4) . .
O19 Mo4 O40 Mo9 -170.2(4) . .
O36 Mo4 O40 Mo9 -1.5(4) . .
O22 Mo4 O40 Mo9 -86.1(4) . .
O7 Mo4 O40 Mo1 -64(4) . .
O28 Mo4 O40 Mo1 1.6(4) . .
O19 Mo4 O40 Mo1 100.0(4) . .
O36 Mo4 O40 Mo1 -91.3(4) . .
O22 Mo4 O40 Mo1 -175.8(4) . .
O12 Mo9 O40 P7 155.5(19) . .
O36 Mo9 O40 P7 -134.3(7) . .
O27 Mo9 O40 P7 -35.2(6) . .
O33 Mo9 O40 P7 132.2(7) . .
O21 Mo9 O40 P7 50.3(6) . .
O12 Mo9 O40 Mo4 -69(2) . .
O36 Mo9 O40 Mo4 1.6(4) . .
O27 Mo9 O40 Mo4 100.7(4) . .
O33 Mo9 O40 Mo4 -91.8(4) . .
O21 Mo9 O40 Mo4 -173.8(4) . .
O12 Mo9 O40 Mo1 21(2) . .
O36 Mo9 O40 Mo1 90.8(5) . .
O27 Mo9 O40 Mo1 -170.1(4) . .
O33 Mo9 O40 Mo1 -2.6(3) . .
O21 Mo9 O40 Mo1 -84.6(4) . .
O4 Mo1 O40 P7 164.5(16) . .
O33 Mo1 O40 P7 -132.4(7) . .
O18 Mo1 O40 P7 -34.6(6) . .
O16 Mo1 O40 P7 51.5(6) . .
O28 Mo1 O40 P7 133.9(7) . .
O4 Mo1 O40 Mo4 29.1(19) . .
O33 Mo1 O40 Mo4 92.2(4) . .
O18 Mo1 O40 Mo4 -170.0(4) . .
O16 Mo1 O40 Mo4 -83.8(3) . .
O28 Mo1 O40 Mo4 -1.5(3) . .
O4 Mo1 O40 Mo9 -60.3(19) . .
O33 Mo1 O40 Mo9 2.8(4) . .
O18 Mo1 O40 Mo9 100.6(4) . .
O16 Mo1 O40 Mo9 -173.2(4) . .
O28 Mo1 O40 Mo9 -90.9(4) . .
O5 Mo2 O41 P7 149(2) . .
O16 Mo2 O41 P7 -34.8(7) . .
O29 Mo2 O41 P7 -134.0(8) . .
O17 Mo2 O41 P7 51.7(7) . .
O30 Mo2 O41 P7 135.6(8) . .
O5 Mo2 O41 Mo6 12(2) . .
O16 Mo2 O41 Mo6 -171.5(4) . .
O29 Mo2 O41 Mo6 89.4(4) . .
O17 Mo2 O41 Mo6 -85.0(4) . .
O30 Mo2 O41 Mo6 -1.0(3) . .
O5 Mo2 O41 Mo5 -77(2) . .
O16 Mo2 O41 Mo5 99.4(4) . .
O29 Mo2 O41 Mo5 0.2(4) . .
O17 Mo2 O41 Mo5 -174.1(4) . .
O30 Mo2 O41 Mo5 -90.1(4) . .
O9 Mo6 O41 P7 157(2) . .
O20 Mo6 O41 P7 -36.8(7) . .
O30 Mo6 O41 P7 -136.4(7) . .
O24 Mo6 O41 P7 49.6(7) . .
O34 Mo6 O41 P7 132.7(7) . .
O9 Mo6 O41 Mo2 -66(3) . .
O20 Mo6 O41 Mo2 100.7(4) . .
O30 Mo6 O41 Mo2 1.1(4) . .
O24 Mo6 O41 Mo2 -173.0(4) . .
O34 Mo6 O41 Mo2 -89.8(4) . .
O9 Mo6 O41 Mo5 23(3) . .
O20 Mo6 O41 Mo5 -170.5(4) . .
O30 Mo6 O41 Mo5 89.8(4) . .
O24 Mo6 O41 Mo5 -84.2(4) . .
O34 Mo6 O41 Mo5 -1.1(3) . .
O8 Mo5 O41 P7 148(2) . .
O23 Mo5 O41 P7 -36.2(8) . .
O34 Mo5 O41 P7 -133.5(8) . .
O19 Mo5 O41 P7 51.3(7) . .
O29 Mo5 O41 P7 135.7(8) . .
O8 Mo5 O41 Mo2 12(2) . .
O23 Mo5 O41 Mo2 -172.0(4) . .
O34 Mo5 O41 Mo2 90.6(4) . .
O19 Mo5 O41 Mo2 -84.6(4) . .
O29 Mo5 O41 Mo2 -0.2(4) . .
O8 Mo5 O41 Mo6 -78(2) . .
O23 Mo5 O41 Mo6 98.5(4) . .
O34 Mo5 O41 Mo6 1.2(4) . .
O19 Mo5 O41 Mo6 -174.1(4) . .
O29 Mo5 O41 Mo6 -89.7(4) . .
O6 Mo3 O42 P7 164(2) . .
O31 Mo3 O42 P7 -133.8(7) . .
O17 Mo3 O42 P7 -34.8(7) . .
O18 Mo3 O42 P7 50.4(7) . .
O32 Mo3 O42 P7 132.7(8) . .
O6 Mo3 O42 Mo7 -60(3) . .
O31 Mo3 O42 Mo7 1.9(3) . .
O17 Mo3 O42 Mo7 100.9(4) . .
O18 Mo3 O42 Mo7 -174.0(3) . .
O32 Mo3 O42 Mo7 -91.6(4) . .
O6 Mo3 O42 Mo8 29(3) . .
O31 Mo3 O42 Mo8 90.7(4) . .
O17 Mo3 O42 Mo8 -170.3(4) . .
O18 Mo3 O42 Mo8 -85.2(4) . .
O32 Mo3 O42 Mo8 -2.8(3) . .
O10 Mo7 O42 P7 158(2) . .
O25 Mo7 O42 P7 -34.7(6) . .
O35 Mo7 O42 P7 -133.3(7) . .
O31 Mo7 O42 P7 134.8(7) . .
O20 Mo7 O42 P7 51.1(6) . .
O10 Mo7 O42 Mo3 22(2) . .
O25 Mo7 O42 Mo3 -171.2(4) . .
O35 Mo7 O42 Mo3 90.2(4) . .
O31 Mo7 O42 Mo3 -1.7(3) . .
O20 Mo7 O42 Mo3 -85.4(3) . .
O10 Mo7 O42 Mo8 -68(2) . .
O25 Mo7 O42 Mo8 99.4(4) . .
O35 Mo7 O42 Mo8 0.8(3) . .
O31 Mo7 O42 Mo8 -91.2(4) . .
O20 Mo7 O42 Mo8 -174.9(4) . .
O11 Mo8 O42 P7 160(2) . .
O21 Mo8 O42 P7 -35.8(7) . .
O32 Mo8 O42 P7 -133.5(8) . .
O35 Mo8 O42 P7 133.4(8) . .
O26 Mo8 O42 P7 49.4(7) . .
O11 Mo8 O42 Mo3 -64(2) . .
O21 Mo8 O42 Mo3 100.7(4) . .
O32 Mo8 O42 Mo3 3.0(4) . .
O35 Mo8 O42 Mo3 -90.1(4) . .
O26 Mo8 O42 Mo3 -174.1(4) . .
O11 Mo8 O42 Mo7 26(2) . .
O21 Mo8 O42 Mo7 -169.9(4) . .
O32 Mo8 O42 Mo7 92.4(4) . .
O35 Mo8 O42 Mo7 -0.7(3) . .
O26 Mo8 O42 Mo7 -84.8(4) . .
O14 Mo11 O43 P7 140(2) . .
O37 Mo11 O43 P7 -134.7(7) . .
O24 Mo11 O43 P7 -35.0(7) . .
O38 Mo11 O43 P7 132.7(7) . .
O25 Mo11 O43 P7 50.5(7) . .
O14 Mo11 O43 Mo12 5(3) . .
O37 Mo11 O43 Mo12 90.2(4) . .
O24 Mo11 O43 Mo12 -170.1(4) . .
O38 Mo11 O43 Mo12 -2.4(3) . .
O25 Mo11 O43 Mo12 -84.5(3) . .
O14 Mo11 O43 Mo10 -84(3) . .
O37 Mo11 O43 Mo10 0.6(4) . .
O24 Mo11 O43 Mo10 100.4(4) . .
O38 Mo11 O43 Mo10 -91.9(4) . .
O25 Mo11 O43 Mo10 -174.1(4) . .
O15 Mo12 O43 P7 155(2) . .
O26 Mo12 O43 P7 -35.9(8) . .
O38 Mo12 O43 P7 -132.7(8) . .
O27 Mo12 O43 P7 51.4(8) . .
O39 Mo12 O43 P7 135.1(9) . .
O15 Mo12 O43 Mo11 -70(3) . .
O26 Mo12 O43 Mo11 99.3(4) . .
O38 Mo12 O43 Mo11 2.5(4) . .
O27 Mo12 O43 Mo11 -173.4(4) . .
O39 Mo12 O43 Mo11 -89.7(5) . .
O15 Mo12 O43 Mo10 18(3) . .
O26 Mo12 O43 Mo10 -171.9(5) . .
O38 Mo12 O43 Mo10 91.3(4) . .
O27 Mo12 O43 Mo10 -84.6(4) . .
O39 Mo12 O43 Mo10 -0.9(4) . .
O13 Mo10 O43 P7 155(2) . .
O22 Mo10 O43 P7 -35.9(7) . .
O39 Mo10 O43 P7 -134.5(8) . .
O37 Mo10 O43 P7 134.3(8) . .
O23 Mo10 O43 P7 50.4(7) . .
O13 Mo10 O43 Mo11 20(3) . .
O22 Mo10 O43 Mo11 -170.9(4) . .
O39 Mo10 O43 Mo11 90.6(5) . .
O37 Mo10 O43 Mo11 -0.6(3) . .
O23 Mo10 O43 Mo11 -84.5(4) . .
O13 Mo10 O43 Mo12 -69(3) . .
O22 Mo10 O43 Mo12 99.6(4) . .
O39 Mo10 O43 Mo12 1.0(5) . .
O37 Mo10 O43 Mo12 -90.2(4) . .
O23 Mo10 O43 Mo12 -174.1(5) . .
C14 C13 P1 C7 -2(2) . .
C18 C13 P1 C7 -175.6(14) . .
C14 C13 P1 C1 -115.1(18) . .
C18 C13 P1 C1 71.6(16) . .
C14 C13 P1 Au1 124.7(18) . .
C18 C13 P1 Au1 -48.6(15) . .
C12 C7 P1 C13 61.2(15) . .
C8 C7 P1 C13 -115.0(14) . .
C12 C7 P1 C1 173.5(14) . .
C8 C7 P1 C1 -2.7(15) . .
C12 C7 P1 Au1 -62.5(15) . .
C8 C7 P1 Au1 121.3(12) . .
C6 C1 P1 C13 20.9(15) . .
C2 C1 P1 C13 -161.7(13) . .
C6 C1 P1 C7 -91.5(13) . .
C2 C1 P1 C7 85.9(13) . .
C6 C1 P1 Au1 141.1(11) . .
C2 C1 P1 Au1 -41.5(13) . .
O1 Au1 P1 C13 23(3) . .
Au2 Au1 P1 C13 3.2(7) . .
Au2 Au1 P1 C13 -104.2(6) 2_665 .
O1 Au1 P1 C7 144(2) . .
Au2 Au1 P1 C7 124.2(6) . .
Au2 Au1 P1 C7 16.9(7) 2_665 .
O1 Au1 P1 C1 -94(3) . .
Au2 Au1 P1 C1 -114.0(6) . .
Au2 Au1 P1 C1 138.7(5) 2_665 .
C26 C25 P2 C19 99.7(15) . .
C30 C25 P2 C19 -74.6(17) . .
C26 C25 P2 C31 -150.8(14) . .
C30 C25 P2 C31 34.9(17) . .
C26 C25 P2 Au2 -22.7(16) . .
C30 C25 P2 Au2 163.1(14) . .
C24 C19 P2 C25 64.7(17) . .
C20 C19 P2 C25 -114.3(13) . .
C24 C19 P2 C31 -45.2(17) . .
C20 C19 P2 C31 135.8(13) . .
C24 C19 P2 Au2 -174.1(14) . .
C20 C19 P2 Au2 6.8(14) . .
C32 C31 P2 C25 39.6(19) . .
C36 C31 P2 C25 -152.0(15) . .
C32 C31 P2 C19 148.5(17) . .
C36 C31 P2 C19 -43.1(17) . .
C32 C31 P2 Au2 -84.9(18) . .
C36 C31 P2 Au2 83.5(15) . .
O1 Au2 P2 C25 38(6) . .
Au1 Au2 P2 C25 74.1(6) . .
Au1 Au2 P2 C25 173.8(6) 2_665 .
O1 Au2 P2 C19 -79(6) . .
Au1 Au2 P2 C19 -42.6(6) . .
Au1 Au2 P2 C19 57.2(6) 2_665 .
O1 Au2 P2 C31 159(6) . .
Au1 Au2 P2 C31 -164.6(7) . .
Au1 Au2 P2 C31 -64.9(7) 2_665 .
C54 C49 P3 C43 -160.2(12) . .
C50 C49 P3 C43 18.7(15) . .
C54 C49 P3 C37 86.9(14) . .
C50 C49 P3 C37 -94.1(14) . .
C54 C49 P3 Au3 -34.1(14) . .
C50 C49 P3 Au3 144.9(12) . .
C44 C43 P3 C49 -93.5(16) . .
C48 C43 P3 C49 82.2(15) . .
C44 C43 P3 C37 19.3(18) . .
C48 C43 P3 C37 -165.1(15) . .
C44 C43 P3 Au3 139.1(15) . .
C48 C43 P3 Au3 -45.2(15) . .
C38 C37 P3 C49 -179.9(14) . .
C42 C37 P3 C49 8.4(18) . .
C38 C37 P3 C43 68.9(17) . .
C42 C37 P3 C43 -102.8(16) . .
C38 C37 P3 Au3 -54.3(15) . .
C42 C37 P3 Au3 134.0(15) . .
O2 Au3 P3 C49 149(3) . .
Au4 Au3 P3 C49 131.5(6) 2_766 .
Au4 Au3 P3 C49 22.8(6) . .
O2 Au3 P3 C43 -90(3) . .
Au4 Au3 P3 C43 -107.3(6) 2_766 .
Au4 Au3 P3 C43 144.0(6) . .
O2 Au3 P3 C37 29(3) . .
Au4 Au3 P3 C37 11.5(6) 2_766 .
Au4 Au3 P3 C37 -97.2(5) . .
C62 C61 P4 C55 40.0(17) . .
C66 C61 P4 C55 -140.6(13) . .
C62 C61 P4 C67 -73.3(17) . .
C66 C61 P4 C67 106.0(13) . .
C62 C61 P4 Au4 163.9(14) . .
C66 C61 P4 Au4 -16.7(14) . .
C60 C55 P4 C61 -135.7(12) . .
C56 C55 P4 C61 53.4(12) . .
C60 C55 P4 C67 -24.6(13) . .
C56 C55 P4 C67 164.5(11) . .
C60 C55 P4 Au4 102.7(11) . .
C56 C55 P4 Au4 -68.2(12) . .
C68 C67 P4 C61 50.2(17) . .
C72 C67 P4 C61 -126.9(14) . .
C68 C67 P4 C55 -60.8(17) . .
C72 C67 P4 C55 122.0(14) . .
C68 C67 P4 Au4 171.2(14) . .
C72 C67 P4 Au4 -5.9(16) . .
O2 Au4 P4 C61 25(3) 2_766 .
Au3 Au4 P4 C61 48.5(6) 2_766 .
Au3 Au4 P4 C61 -60.9(6) . .
O2 Au4 P4 C55 143(3) 2_766 .
Au3 Au4 P4 C55 166.6(5) 2_766 .
Au3 Au4 P4 C55 57.2(5) . .
O2 Au4 P4 C67 -92(3) 2_766 .
Au3 Au4 P4 C67 -69.0(6) 2_766 .
Au3 Au4 P4 C67 -178.4(6) . .
C90 C85 P5 C79 145.2(15) . .
C86 C85 P5 C79 -32(2) . .
C90 C85 P5 C73 -102.9(16) . .
C86 C85 P5 C73 80(2) . .
C90 C85 P5 Au5 23.7(17) . .
C86 C85 P5 Au5 -153.5(19) . .
C80 C79 P5 C85 76.2(18) . .
C84 C79 P5 C85 -100.5(16) . .
C80 C79 P5 C73 -35.8(19) . .
C84 C79 P5 C73 147.5(15) . .
C80 C79 P5 Au5 -160.2(15) . .
C84 C79 P5 Au5 23.2(16) . .
C74 C73 P5 C85 22.4(19) . .
C78 C73 P5 C85 -165.3(15) . .
C74 C73 P5 C79 135.6(17) . .
C78 C73 P5 C79 -52.0(16) . .
C74 C73 P5 Au5 -103.3(16) . .
C78 C73 P5 Au5 69.1(15) . .
O3 Au5 P5 C85 106(2) . .
Au6 Au5 P5 C85 70.3(7) . .
O3 Au5 P5 C79 -14(3) . .
Au6 Au5 P5 C79 -49.7(6) . .
O3 Au5 P5 C73 -133(2) . .
Au6 Au5 P5 C73 -168.2(5) . .
C96 C91 P6 C97 13(3) . .
C92 C91 P6 C97 -170(2) . .
C96 C91 P6 C103 -97(3) . .
C92 C91 P6 C103 80(2) . .
C96 C91 P6 Au6 137(3) . .
C92 C91 P6 Au6 -45(2) . .
C102 C97 P6 C91 -99(2) . .
C98 C97 P6 C91 87.3(18) . .
C102 C97 P6 C103 12(2) . .
C98 C97 P6 C103 -162.2(17) . .
C102 C97 P6 Au6 140.9(16) . .
C98 C97 P6 Au6 -33.0(19) . .
C108 C103 P6 C91 180(2) . .
C104 C103 P6 C91 -1(3) . .
C108 C103 P6 C97 70(2) . .
C104 C103 P6 C97 -110(2) . .
C108 C103 P6 Au6 -59(2) . .
C104 C103 P6 Au6 120(2) . .
O3 Au6 P6 C91 53(4) . .
Au5 Au6 P6 C91 6.4(9) . .
O3 Au6 P6 C97 170(4) . .
Au5 Au6 P6 C97 123.7(7) . .
O3 Au6 P6 C103 -66(4) . .
Au5 Au6 P6 C103 -113.0(8) . .
Mo2 O41 P7 O43 173.3(6) . .
Mo6 O41 P7 O43 -64.6(8) . .
Mo5 O41 P7 O43 54.0(9) . .
Mo2 O41 P7 O40 53.2(8) . .
Mo6 O41 P7 O40 175.3(5) . .
Mo5 O41 P7 O40 -66.1(8) . .
Mo2 O41 P7 O42 -65.9(8) . .
Mo6 O41 P7 O42 56.2(8) . .
Mo5 O41 P7 O42 174.8(6) . .
Mo11 O43 P7 O41 54.1(8) . .
Mo12 O43 P7 O41 173.9(6) . .
Mo10 O43 P7 O41 -65.4(8) . .
Mo11 O43 P7 O40 174.4(5) . .
Mo12 O43 P7 O40 -65.8(8) . .
Mo10 O43 P7 O40 54.9(8) . .
Mo11 O43 P7 O42 -65.4(7) . .
Mo12 O43 P7 O42 54.4(9) . .
Mo10 O43 P7 O42 175.1(6) . .
Mo4 O40 P7 O41 54.8(7) . .
Mo9 O40 P7 O41 175.3(5) . .
Mo1 O40 P7 O41 -64.8(7) . .
Mo4 O40 P7 O43 -66.1(7) . .
Mo9 O40 P7 O43 54.4(7) . .
Mo1 O40 P7 O43 174.4(5) . .
Mo4 O40 P7 O42 173.1(5) . .
Mo9 O40 P7 O42 -66.4(7) . .
Mo1 O40 P7 O42 53.5(7) . .
Mo3 O42 P7 O41 53.6(8) . .
Mo7 O42 P7 O41 -67.3(7) . .
Mo8 O42 P7 O41 174.4(6) . .
Mo3 O42 P7 O43 174.4(6) . .
Mo7 O42 P7 O43 53.5(7) . .
Mo8 O42 P7 O43 -64.7(8) . .
Mo3 O42 P7 O40 -65.6(7) . .
Mo7 O42 P7 O40 173.6(5) . .
Mo8 O42 P7 O40 55.3(8) . .

loop_
_platon_squeeze_void_nr
_platon_squeeze_void_average_x
_platon_squeeze_void_average_y
_platon_squeeze_void_average_z
_platon_squeeze_void_volume
_platon_squeeze_void_count_electrons
_platon_squeeze_void_content
1 -0.020 -0.002 0.497 2801 2548 ' '
